data_4076534
loop_
_publ_author_name
'Arashiba, Kazuya'
'Sasaki, Kouitsu'
'Kuriyama, Shogo'
'Miyake, Yoshihiro'
'Nakanishi, Haruyuki'
'Nishibayashi, Yoshiaki'

_publ_section_title
;
 Synthesis and Protonation of Molybdenum-- and Tungsten--Dinitrogen
 Complexes Bearing PNP-Type Pincer Ligands
;
_journal_issue 5
_journal_name_full Organometallics
_journal_page_first 2035
_journal_paper_doi 10.1021/om300011z
_journal_volume 31
_journal_year 2012
_chemical_absolute_configuration 'CHOOSE rm ad rmad syn or unk'
_chemical_formula_moiety 'C27 H51 Cl3 N O P2 W'
_chemical_formula_sum 'C27 H51 Cl3 N O P2 W'
_chemical_formula_weight 757.86
_space_group_IT_number 5
_symmetry_cell_setting monoclinic
_symmetry_Int_Tables_number 5
_symmetry_space_group_name_Hall 'C 2y'
_symmetry_space_group_name_H-M 'C 1 2 1'
_atom_sites_solution_hydrogens geom
_atom_sites_solution_primary direct
_atom_sites_solution_secondary difmap
_cell_angle_alpha 90.0000
_cell_angle_beta 126.2874(7)
_cell_angle_gamma 90.0000
_cell_formula_units_Z 8
_cell_length_a 29.2304(8)
_cell_length_b 14.9824(4)
_cell_length_c 19.7839(5)
_cell_measurement_reflns_used 52894
_cell_measurement_temperature 173
_cell_measurement_theta_max 27.43
_cell_measurement_theta_min 3.00
_cell_volume 6983.8(3)
_computing_cell_refinement 'RAPID AUTO'
_computing_data_collection 'RAPID AUTO (Rigaku, ????)'
_computing_data_reduction 'RAPID AUTO'
_computing_molecular_graphics 'CrystalStructure 4.0'
_computing_publication_material 'CrystalStructure 4.0 (Rigaku, 2010)'
_computing_structure_refinement 'CRYSTALS (Carruthers, et al., 1999)'
_computing_structure_solution 'SHELXS97 (Sheldrick, 2008)'
_diffrn_ambient_temperature 173
_diffrn_detector_area_resol_mean 10.000
_diffrn_measured_fraction_theta_full 0.997
_diffrn_measured_fraction_theta_max 0.997
_diffrn_measurement_device_type 'Rigaku R-AXIS RAPID'
_diffrn_measurement_method \w
_diffrn_radiation_type 'Mo K\a'
_diffrn_radiation_wavelength 0.71075
_diffrn_reflns_av_R_equivalents 0.0408
_diffrn_reflns_limit_h_max 37
_diffrn_reflns_limit_h_min -37
_diffrn_reflns_limit_k_max 18
_diffrn_reflns_limit_k_min -19
_diffrn_reflns_limit_l_max 25
_diffrn_reflns_limit_l_min -25
_diffrn_reflns_number 55714
_diffrn_reflns_theta_full 27.43
_diffrn_reflns_theta_max 27.43
_diffrn_standards_number 0
_exptl_absorpt_coefficient_mu 3.652
_exptl_absorpt_correction_T_max 0.578
_exptl_absorpt_correction_T_min 0.461
_exptl_absorpt_correction_type multi-scan
_exptl_absorpt_process_details 'ABSCOR (Rigaku, 1995)'
_exptl_crystal_colour brown
_exptl_crystal_density_diffrn 1.441
_exptl_crystal_density_method 'not measured'
_exptl_crystal_description platelet
_exptl_crystal_F_000 3064.00
_exptl_crystal_size_max 0.400
_exptl_crystal_size_mid 0.350
_exptl_crystal_size_min 0.150
_refine_diff_density_max 3.980
_refine_diff_density_min -0.948
_refine_ls_abs_structure_details 'Flack, H. D. (1983), Acta Cryst. A39, 876-881.  6855 Friedel Pairs'
_refine_ls_abs_structure_Flack 0.007(5)
_refine_ls_extinction_method none
_refine_ls_goodness_of_fit_ref 1.009
_refine_ls_hydrogen_treatment constr
_refine_ls_number_parameters 676
_refine_ls_number_reflns 15114
_refine_ls_R_factor_gt 0.0316
_refine_ls_shift/su_max 0.020
_refine_ls_structure_factor_coef Fsqd
_refine_ls_weighting_details 'w = 1/[3.3000\s(Fo^2^)]/(4Fo^2^)'
_refine_ls_weighting_scheme calc
_refine_ls_wR_factor_ref 0.0785
_reflns_number_gt 14592
_reflns_number_total 15114
_reflns_threshold_expression F^2^>2.0\s(F^2^)
_cod_data_source_file om300011z_si_001.cif
_cod_data_source_block '[WCl3(tBuPNP)]'
_cod_original_cell_volume 6983.9(3)
_cod_database_code 4076534

loop_
_symmetry_equiv_pos_site_id
_symmetry_equiv_pos_as_xyz
1 +X,+Y,+Z
2 -X,+Y,-Z
3 1/2+X,1/2+Y,+Z
4 1/2-X,1/2+Y,-Z

loop_
_atom_site_label
_atom_site_type_symbol
_atom_site_fract_x
_atom_site_fract_y
_atom_site_fract_z
_atom_site_U_iso_or_equiv
_atom_site_adp_type
_atom_site_occupancy
_atom_site_symmetry_multiplicity
_atom_site_calc_flag
_atom_site_refinement_flags
W(1) W 0.316540(10) 0.38612(8) 0.125150(10) 0.02504(6) Uani 1.0 4 d .
W(2) W 0.163280(10) 0.11912(8) 0.355330(10) 0.02455(6) Uani 1.0 4 d .
Cl(1) Cl 0.37934(9) 0.26398(13) 0.15820(12) 0.0537(6) Uani 1.0 4 d .
Cl(2) Cl 0.38357(7) 0.49151(13) 0.13714(9) 0.0438(5) Uani 1.0 4 d .
Cl(3) Cl 0.25113(7) 0.50476(12) 0.09425(10) 0.0431(5) Uani 1.0 4 d .
Cl(4) Cl 0.14863(6) 0.07049(12) 0.22755(8) 0.0360(4) Uani 1.0 4 d .
Cl(5) Cl 0.21069(7) 0.25450(12) 0.36010(9) 0.0380(4) Uani 1.0 4 d .
Cl(6) Cl 0.17300(7) 0.15571(12) 0.48060(9) 0.0432(4) Uani 1.0 4 d .
P(1) P 0.26111(7) 0.34697(12) -0.03060(8) 0.0348(4) Uani 1.0 4 d .
P(2) P 0.34281(6) 0.38060(13) 0.27448(8) 0.0326(4) Uani 1.0 4 d .
P(3) P 0.05791(6) 0.16436(12) 0.26633(9) 0.0301(4) Uani 1.0 4 d .
P(4) P 0.25011(6) 0.01794(12) 0.44481(8) 0.0275(4) Uani 1.0 4 d .
O(1) O 0.5285(6) 0.1367(9) 0.2578(8) 0.094(4) Uiso 0.5000 4 d .
O(2) O 0.6790(5) 0.0072(9) 0.2384(7) 0.113(3) Uiso 0.5000 4 d .
O(3) O 0.0000 0.0162(12) 0.0000 0.200(7) Uiso 1.0 2 d .
O(4) O 0.5064(18) 0.007(3) 0.444(3) 0.279(10) Uiso 0.5000 4 d .
N(1) N 0.2544(2) 0.2912(3) 0.1090(3) 0.0277(12) Uani 1.0 4 d .
N(2) N 0.1228(2) -0.0046(3) 0.3509(3) 0.0267(12) Uani 1.0 4 d .
C(1) C 0.2993(4) 0.3316(5) -0.0799(4) 0.049(2) Uani 1.0 4 d .
C(2) C 0.3037(4) 0.4217(5) -0.1129(5) 0.062(3) Uani 1.0 4 d .
C(3) C 0.2687(5) 0.2619(5) -0.1524(6) 0.082(4) Uani 1.0 4 d .
C(4) C 0.3579(4) 0.2961(5) -0.0155(6) 0.071(3) Uani 1.0 4 d .
C(5) C 0.1896(3) 0.3989(5) -0.1094(4) 0.0502(19) Uani 1.0 4 d .
C(6) C 0.1563(4) 0.3649(6) -0.2008(4) 0.076(3) Uani 1.0 4 d .
C(7) C 0.1526(3) 0.3826(5) -0.0781(4) 0.0549(18) Uani 1.0 4 d .
C(8) C 0.1958(4) 0.5039(5) -0.1137(5) 0.069(3) Uani 1.0 4 d .
C(9) C 0.2442(3) 0.2331(4) -0.0155(4) 0.0389(17) Uani 1.0 4 d .
C(10) C 0.2294(3) 0.2311(4) 0.0454(3) 0.0305(14) Uani 1.0 4 d .
C(11) C 0.1902(3) 0.1696(4) 0.0349(4) 0.0356(15) Uani 1.0 4 d .
C(12) C 0.1775(3) 0.1678(4) 0.0917(4) 0.0372(15) Uani 1.0 4 d .
C(13) C 0.2021(3) 0.2301(4) 0.1560(4) 0.0362(17) Uani 1.0 4 d .
C(14) C 0.2409(3) 0.2899(4) 0.1637(3) 0.0270(14) Uani 1.0 4 d .
C(15) C 0.2707(3) 0.3553(4) 0.2373(4) 0.0340(15) Uani 1.0 4 d .
C(16) C 0.3850(3) 0.2845(5) 0.3455(4) 0.0438(18) Uani 1.0 4 d .
C(17) C 0.4450(4) 0.2844(5) 0.3693(5) 0.059(3) Uani 1.0 4 d .
C(18) C 0.3549(3) 0.1937(4) 0.2980(4) 0.0513(19) Uani 1.0 4 d .
C(19) C 0.3876(4) 0.2791(5) 0.4248(5) 0.068(3) Uani 1.0 4 d .
C(20) C 0.3621(4) 0.4850(5) 0.3388(4) 0.052(2) Uani 1.0 4 d .
C(21) C 0.3345(4) 0.4855(5) 0.3889(5) 0.066(3) Uani 1.0 4 d .
C(22) C 0.3379(5) 0.5667(5) 0.2818(5) 0.078(3) Uani 1.0 4 d .
C(23) C 0.4293(4) 0.4914(7) 0.4005(5) 0.089(4) Uani 1.0 4 d .
C(24) C 0.0251(3) 0.2362(4) 0.1698(4) 0.0379(16) Uani 1.0 4 d .
C(25) C 0.0250(3) 0.3356(4) 0.1935(5) 0.054(2) Uani 1.0 4 d .
C(26) C -0.0361(3) 0.2078(5) 0.0986(4) 0.055(2) Uani 1.0 4 d .
C(27) C 0.0602(4) 0.2317(5) 0.1380(4) 0.055(2) Uani 1.0 4 d .
C(28) C 0.0228(3) 0.1898(4) 0.3201(4) 0.0390(17) Uani 1.0 4 d .
C(29) C 0.0507(3) 0.2738(4) 0.3761(5) 0.048(2) Uani 1.0 4 d .
C(30) C -0.0418(3) 0.2033(5) 0.2591(5) 0.050(2) Uani 1.0 4 d .
C(31) C 0.0333(3) 0.1088(4) 0.3770(4) 0.0481(19) Uani 1.0 4 d .
C(32) C 0.0340(3) 0.0522(4) 0.2259(4) 0.0356(16) Uani 1.0 4 d .
C(33) C 0.0683(3) -0.0199(4) 0.2926(4) 0.0348(16) Uani 1.0 4 d .
C(34) C 0.0402(3) -0.0972(4) 0.2893(4) 0.0398(17) Uani 1.0 4 d .
C(35) C 0.0720(3) -0.1609(4) 0.3519(5) 0.0461(19) Uani 1.0 4 d .
C(36) C 0.1281(3) -0.1473(4) 0.4119(4) 0.0392(17) Uani 1.0 4 d .
C(37) C 0.1543(3) -0.0676(4) 0.4123(4) 0.0310(15) Uani 1.0 4 d .
C(38) C 0.2169(3) -0.0507(4) 0.4805(4) 0.0332(15) Uani 1.0 4 d .
C(39) C 0.2693(3) -0.0626(4) 0.3920(4) 0.0358(16) Uani 1.0 4 d .
C(40) C 0.2837(3) -0.0090(5) 0.3380(4) 0.051(2) Uani 1.0 4 d .
C(41) C 0.2177(3) -0.1227(4) 0.3332(4) 0.0436(17) Uani 1.0 4 d .
C(42) C 0.3177(3) -0.1238(5) 0.4517(4) 0.056(2) Uani 1.0 4 d .
C(43) C 0.3181(3) 0.0581(4) 0.5464(4) 0.0409(17) Uani 1.0 4 d .
C(44) C 0.3577(3) 0.0956(5) 0.5256(4) 0.053(2) Uani 1.0 4 d .
C(45) C 0.3478(3) -0.0136(5) 0.6117(4) 0.0542(19) Uani 1.0 4 d .
C(46) C 0.3047(3) 0.1334(5) 0.5831(4) 0.0521(19) Uani 1.0 4 d .
C(47) C 0.4814(7) 0.0778(10) 0.2268(10) 0.061(4) Uiso 0.5000 4 d .
C(48) C 0.4582(8) 0.0857(11) 0.1354(11) 0.077(5) Uiso 0.5000 4 d .
C(49) C 0.4881(11) 0.1495(15) 0.1193(15) 0.110(7) Uiso 0.5000 4 d .
C(50) C 0.5338(10) 0.1787(13) 0.2004(14) 0.095(6) Uiso 0.5000 4 d .
C(51) C 0.6652(7) 0.0948(7) 0.1880(9) 0.113(3) Uiso 0.5000 4 d .
C(52) C 0.6177(7) 0.0744(10) 0.0925(8) 0.113(3) Uiso 0.5000 4 d .
C(53) C 0.6022(7) -0.0257(11) 0.0841(8) 0.113(3) Uiso 0.5000 4 d .
C(54) C 0.6401(7) -0.0672(7) 0.1742(9) 0.113(3) Uiso 0.5000 4 d .
C(55) C -0.0471(8) -0.0312(11) -0.0205(11) 0.175(7) Uiso 1.0 4 d .
C(56) C -0.0013(11) -0.1119(17) 0.0561(14) 0.112(7) Uiso 0.5000 4 d .
C(57) C 0.0421(9) -0.1097(14) 0.0774(12) 0.086(5) Uiso 0.5000 4 d .
C(58) C 0.5558(13) 0.033(2) 0.534(3) 0.279(10) Uiso 0.5000 4 d .
C(59) C 0.548(2) -0.020(3) 0.594(3) 0.279(10) Uiso 0.5000 4 d .
C(60) C 0.494(3) -0.078(2) 0.541(4) 0.279(10) Uiso 0.5000 4 d .
C(61) C 0.4683(14) -0.061(3) 0.447(3) 0.279(10) Uiso 0.5000 4 d .
H(1) H 0.2711 0.4299 -0.1689 0.0813 Uiso 1.0 4 calc R
H(2) H 0.3368 0.4234 -0.1114 0.0813 Uiso 1.0 4 calc R
H(3) H 0.3056 0.4678 -0.0785 0.0813 Uiso 1.0 4 calc R
H(4) H 0.2826 0.2036 -0.1311 0.1168 Uiso 1.0 4 calc R
H(5) H 0.2755 0.2761 -0.1927 0.1168 Uiso 1.0 4 calc R
H(6) H 0.2291 0.2642 -0.1782 0.1169 Uiso 1.0 4 calc R
H(7) H 0.3833 0.3449 0.0110 0.1026 Uiso 1.0 4 calc R
H(8) H 0.3695 0.2589 -0.0416 0.1025 Uiso 1.0 4 calc R
H(9) H 0.3579 0.2626 0.0254 0.1025 Uiso 1.0 4 calc R
H(10) H 0.1661 0.3987 -0.2311 0.0768 Uiso 1.0 4 calc R
H(11) H 0.1166 0.3695 -0.2276 0.0770 Uiso 1.0 4 calc R
H(12) H 0.1661 0.3042 -0.1990 0.0770 Uiso 1.0 4 calc R
H(13) H 0.1324 0.3282 -0.1011 0.0544 Uiso 1.0 4 calc R
H(14) H 0.1264 0.4305 -0.0962 0.0545 Uiso 1.0 4 calc R
H(15) H 0.1759 0.3793 -0.0187 0.0544 Uiso 1.0 4 calc R
H(16) H 0.1924 0.5323 -0.0739 0.0727 Uiso 1.0 4 calc R
H(17) H 0.1669 0.5253 -0.1683 0.0726 Uiso 1.0 4 calc R
H(18) H 0.2319 0.5168 -0.1009 0.0727 Uiso 1.0 4 calc R
H(19) H 0.2132 0.2105 -0.0680 0.0488 Uiso 1.0 4 calc R
H(20) H 0.2765 0.1962 0.0058 0.0488 Uiso 1.0 4 calc R
H(21) H 0.1734 0.1282 -0.0102 0.0396 Uiso 1.0 4 calc R
H(22) H 0.1519 0.1244 0.0865 0.0410 Uiso 1.0 4 calc R
H(23) H 0.1926 0.2313 0.1943 0.0466 Uiso 1.0 4 calc R
H(24) H 0.2709 0.3312 0.2819 0.0438 Uiso 1.0 4 calc R
H(25) H 0.2497 0.4095 0.2187 0.0440 Uiso 1.0 4 calc R
H(26) H 0.4457 0.2502 0.3294 0.0709 Uiso 1.0 4 calc R
H(27) H 0.4704 0.2590 0.4234 0.0709 Uiso 1.0 4 calc R
H(28) H 0.4564 0.3440 0.3696 0.0708 Uiso 1.0 4 calc R
H(29) H 0.3285 0.1770 0.3090 0.0547 Uiso 1.0 4 calc R
H(30) H 0.3823 0.1479 0.3166 0.0547 Uiso 1.0 4 calc R
H(31) H 0.3353 0.2024 0.2394 0.0548 Uiso 1.0 4 calc R
H(32) H 0.4193 0.3127 0.4676 0.0822 Uiso 1.0 4 calc R
H(33) H 0.3911 0.2192 0.4430 0.0822 Uiso 1.0 4 calc R
H(34) H 0.3537 0.3043 0.4128 0.0821 Uiso 1.0 4 calc R
H(35) H 0.2981 0.5128 0.3554 0.0919 Uiso 1.0 4 calc R
H(36) H 0.3581 0.5176 0.4399 0.0919 Uiso 1.0 4 calc R
H(37) H 0.3307 0.4256 0.4008 0.0918 Uiso 1.0 4 calc R
H(38) H 0.3657 0.5879 0.2752 0.1040 Uiso 1.0 4 calc R
H(39) H 0.3296 0.6120 0.3065 0.1039 Uiso 1.0 4 calc R
H(40) H 0.3044 0.5514 0.2285 0.1039 Uiso 1.0 4 calc R
H(41) H 0.4424 0.4612 0.4512 0.1104 Uiso 1.0 4 calc R
H(42) H 0.4404 0.5523 0.4122 0.1103 Uiso 1.0 4 calc R
H(43) H 0.4454 0.4644 0.3755 0.1102 Uiso 1.0 4 calc R
H(44) H -0.0096 0.3466 0.1865 0.0581 Uiso 1.0 4 calc R
H(45) H 0.0278 0.3749 0.1585 0.0580 Uiso 1.0 4 calc R
H(46) H 0.0560 0.3454 0.2504 0.0581 Uiso 1.0 4 calc R
H(47) H -0.0352 0.1649 0.0641 0.0569 Uiso 1.0 4 calc R
H(48) H -0.0579 0.2579 0.0655 0.0571 Uiso 1.0 4 calc R
H(49) H -0.0528 0.1821 0.1230 0.0570 Uiso 1.0 4 calc R
H(50) H 0.0881 0.2774 0.1634 0.0625 Uiso 1.0 4 calc R
H(51) H 0.0360 0.2402 0.0790 0.0625 Uiso 1.0 4 calc R
H(52) H 0.0783 0.1752 0.1505 0.0625 Uiso 1.0 4 calc R
H(53) H 0.0819 0.2562 0.4307 0.0592 Uiso 1.0 4 calc R
H(54) H 0.0236 0.3043 0.3796 0.0592 Uiso 1.0 4 calc R
H(55) H 0.0635 0.3124 0.3525 0.0593 Uiso 1.0 4 calc R
H(56) H -0.0495 0.2646 0.2444 0.0622 Uiso 1.0 4 calc R
H(57) H -0.0591 0.1855 0.2853 0.0623 Uiso 1.0 4 calc R
H(58) H -0.0567 0.1686 0.2100 0.0622 Uiso 1.0 4 calc R
H(59) H 0.0025 0.0684 0.3451 0.0656 Uiso 1.0 4 calc R
H(60) H 0.0353 0.1284 0.4244 0.0656 Uiso 1.0 4 calc R
H(61) H 0.0677 0.0797 0.3952 0.0656 Uiso 1.0 4 calc R
H(62) H -0.0047 0.0467 0.2049 0.0409 Uiso 1.0 4 calc R
H(63) H 0.0375 0.0425 0.1818 0.0408 Uiso 1.0 4 calc R
H(64) H 0.0011 -0.1059 0.2452 0.0495 Uiso 1.0 4 calc R
H(65) H 0.0541 -0.2141 0.3514 0.0597 Uiso 1.0 4 calc R
H(66) H 0.1500 -0.1903 0.4548 0.0541 Uiso 1.0 4 calc R
H(67) H 0.2357 -0.1068 0.4980 0.0415 Uiso 1.0 4 calc R
H(68) H 0.2211 -0.0219 0.5267 0.0415 Uiso 1.0 4 calc R
H(69) H 0.2501 -0.0002 0.2829 0.0675 Uiso 1.0 4 calc R
H(70) H 0.3104 -0.0415 0.3352 0.0675 Uiso 1.0 4 calc R
H(71) H 0.2993 0.0472 0.3636 0.0676 Uiso 1.0 4 calc R
H(72) H 0.2206 -0.1741 0.3636 0.0558 Uiso 1.0 4 calc R
H(73) H 0.2172 -0.1404 0.2866 0.0558 Uiso 1.0 4 calc R
H(74) H 0.1837 -0.0915 0.3137 0.0558 Uiso 1.0 4 calc R
H(75) H 0.3526 -0.0973 0.4689 0.0708 Uiso 1.0 4 calc R
H(76) H 0.3126 -0.1785 0.4238 0.0708 Uiso 1.0 4 calc R
H(77) H 0.3182 -0.1348 0.4994 0.0708 Uiso 1.0 4 calc R
H(78) H 0.3815 0.0496 0.5294 0.0570 Uiso 1.0 4 calc R
H(79) H 0.3804 0.1418 0.5641 0.0570 Uiso 1.0 4 calc R
H(80) H 0.3353 0.1190 0.4703 0.0570 Uiso 1.0 4 calc R
H(81) H 0.3338 -0.0129 0.6445 0.0541 Uiso 1.0 4 calc R
H(82) H 0.3875 -0.0028 0.6467 0.0543 Uiso 1.0 4 calc R
H(83) H 0.3404 -0.0702 0.5855 0.0541 Uiso 1.0 4 calc R
H(84) H 0.3066 0.1888 0.5616 0.0537 Uiso 1.0 4 calc R
H(85) H 0.3310 0.1335 0.6425 0.0540 Uiso 1.0 4 calc R
H(86) H 0.2674 0.1249 0.5675 0.0538 Uiso 1.0 4 calc R

loop_
_atom_site_aniso_label
_atom_site_aniso_U_11
_atom_site_aniso_U_22
_atom_site_aniso_U_33
_atom_site_aniso_U_12
_atom_site_aniso_U_13
_atom_site_aniso_U_23
W(1) 0.02507(12) 0.02706(10) 0.02313(9) -0.00382(9) 0.01434(9) 0.00120(8)
W(2) 0.02504(12) 0.02221(9) 0.02592(10) 0.00022(8) 0.01482(9) 0.00251(8)
Cl(1) 0.0576(12) 0.0562(10) 0.0608(11) 0.0210(9) 0.0424(10) 0.0198(8)
Cl(2) 0.0320(9) 0.0513(9) 0.0428(8) -0.0151(7) 0.0192(7) 0.0040(7)
Cl(3) 0.0437(10) 0.0337(7) 0.0503(9) 0.0038(7) 0.0269(8) 0.0026(7)
Cl(4) 0.0403(9) 0.0388(7) 0.0314(7) 0.0013(6) 0.0226(7) 0.0043(6)
Cl(5) 0.0433(10) 0.0298(7) 0.0404(8) -0.0078(6) 0.0245(7) 0.0019(6)
Cl(6) 0.0468(10) 0.0419(7) 0.0435(8) 0.0019(7) 0.0281(8) 0.0001(7)
P(1) 0.0452(10) 0.0349(7) 0.0259(7) -0.0139(7) 0.0218(7) -0.0038(6)
P(2) 0.0323(8) 0.0407(7) 0.0250(6) -0.0108(7) 0.0170(6) -0.0025(7)
P(3) 0.0223(8) 0.0274(7) 0.0349(7) 0.0015(6) 0.0137(7) 0.0026(6)
P(4) 0.0290(8) 0.0274(7) 0.0260(7) 0.0034(6) 0.0163(7) 0.0040(5)
N(1) 0.027(3) 0.028(2) 0.027(3) -0.0055(18) 0.015(2) -0.0007(18)
N(2) 0.028(3) 0.021(2) 0.033(3) 0.0000(18) 0.020(3) 0.0060(17)
C(1) 0.073(6) 0.049(4) 0.045(4) -0.014(4) 0.046(4) -0.006(3)
C(2) 0.085(7) 0.066(5) 0.052(4) -0.027(4) 0.050(5) -0.012(4)
C(3) 0.141(10) 0.072(5) 0.079(6) -0.029(6) 0.090(7) -0.016(5)
C(4) 0.091(7) 0.073(5) 0.092(6) 0.004(5) 0.078(6) -0.001(5)
C(5) 0.037(4) 0.068(5) 0.029(3) -0.022(4) 0.010(3) 0.000(3)
C(6) 0.064(6) 0.100(7) 0.028(3) -0.043(5) 0.008(4) 0.005(4)
C(7) 0.031(4) 0.056(4) 0.049(4) -0.004(4) 0.008(3) 0.027(4)
C(8) 0.061(6) 0.056(5) 0.064(5) -0.013(4) 0.023(5) 0.028(4)
C(9) 0.058(5) 0.029(3) 0.035(3) -0.010(3) 0.031(3) -0.004(3)
C(10) 0.038(4) 0.025(3) 0.029(3) -0.004(3) 0.020(3) 0.001(2)
C(11) 0.035(4) 0.026(3) 0.037(3) -0.004(3) 0.017(3) -0.002(3)
C(12) 0.028(4) 0.036(3) 0.038(3) -0.006(3) 0.015(3) 0.009(3)
C(13) 0.037(4) 0.042(3) 0.038(3) -0.007(3) 0.026(3) 0.002(3)
C(14) 0.027(3) 0.030(3) 0.028(3) -0.002(2) 0.018(3) -0.000(2)
C(15) 0.038(4) 0.035(3) 0.037(3) -0.004(3) 0.026(3) -0.003(3)
C(16) 0.035(4) 0.059(4) 0.031(3) -0.001(3) 0.016(3) 0.015(3)
C(17) 0.052(5) 0.074(5) 0.050(4) 0.005(4) 0.029(4) 0.018(4)
C(18) 0.031(4) 0.054(4) 0.052(4) 0.007(3) 0.015(4) 0.020(3)
C(19) 0.082(7) 0.084(6) 0.039(4) -0.015(5) 0.036(5) 0.014(4)
C(20) 0.062(5) 0.061(4) 0.034(4) -0.026(4) 0.030(4) -0.020(3)
C(21) 0.096(7) 0.070(5) 0.063(5) -0.026(5) 0.064(6) -0.025(4)
C(22) 0.143(9) 0.045(4) 0.072(5) -0.035(5) 0.078(6) -0.023(4)
C(23) 0.090(7) 0.126(8) 0.059(5) -0.075(6) 0.049(5) -0.049(5)
C(24) 0.032(4) 0.036(3) 0.035(3) 0.007(3) 0.014(3) 0.008(3)
C(25) 0.049(5) 0.035(3) 0.061(4) 0.004(3) 0.024(4) 0.012(3)
C(26) 0.035(4) 0.066(5) 0.041(4) 0.003(4) 0.010(3) 0.009(3)
C(27) 0.052(5) 0.058(4) 0.045(4) 0.014(4) 0.024(4) 0.019(4)
C(28) 0.037(4) 0.033(3) 0.051(4) 0.001(3) 0.028(3) -0.001(3)
C(29) 0.049(5) 0.036(3) 0.063(5) 0.000(3) 0.035(4) -0.006(3)
C(30) 0.038(4) 0.049(4) 0.069(5) 0.004(3) 0.034(4) -0.001(3)
C(31) 0.047(4) 0.052(4) 0.064(4) -0.001(4) 0.044(4) 0.001(4)
C(32) 0.026(4) 0.034(3) 0.042(4) -0.001(3) 0.018(3) 0.002(3)
C(33) 0.042(4) 0.028(3) 0.039(3) 0.003(3) 0.027(3) 0.001(3)
C(34) 0.036(4) 0.031(3) 0.057(4) -0.007(3) 0.030(4) -0.007(3)
C(35) 0.047(5) 0.028(3) 0.075(5) -0.006(3) 0.042(4) -0.002(3)
C(36) 0.057(5) 0.025(3) 0.053(4) 0.000(3) 0.042(4) 0.001(3)
C(37) 0.037(4) 0.027(3) 0.035(3) 0.001(3) 0.025(3) -0.001(3)
C(38) 0.049(4) 0.024(3) 0.031(3) 0.007(3) 0.026(3) 0.007(2)
C(39) 0.045(4) 0.035(3) 0.035(3) 0.009(3) 0.029(3) 0.003(3)
C(40) 0.047(5) 0.071(5) 0.051(4) 0.005(4) 0.037(4) 0.006(4)
C(41) 0.054(4) 0.039(3) 0.047(4) 0.005(3) 0.035(3) -0.001(3)
C(42) 0.065(5) 0.052(4) 0.060(4) 0.031(4) 0.041(4) 0.017(4)
C(43) 0.037(4) 0.042(3) 0.033(3) -0.001(3) 0.014(3) 0.009(3)
C(44) 0.033(4) 0.062(5) 0.047(4) -0.003(3) 0.015(4) 0.000(3)
C(45) 0.040(5) 0.056(4) 0.040(4) -0.005(4) 0.008(4) 0.011(3)
C(46) 0.046(5) 0.055(5) 0.033(3) -0.006(3) 0.011(3) -0.007(3)

loop_
_atom_type_symbol
_atom_type_description
_atom_type_scat_dispersion_real
_atom_type_scat_dispersion_imag
_atom_type_scat_source
C C 0.0033 0.0016
;
International Tables for Crystallography
(1992, Vol. C, Tables 4.2.6.8 and 6.1.1.4)
;
H H 0.0000 0.0000
;
International Tables for Crystallography
(1992, Vol. C, Table 6.1.1.4)
;
N N 0.0061 0.0033
;
International Tables for Crystallography
(1992, Vol. C, Tables 4.2.6.8 and 6.1.1.4)
;
O O 0.0106 0.0060
;
International Tables for Crystallography
(1992, Vol. C, Tables 4.2.6.8 and 6.1.1.4)
;
P P 0.1023 0.0942
;
International Tables for Crystallography
(1992, Vol. C, Tables 4.2.6.8 and 6.1.1.4)
;
Cl Cl 0.1484 0.1585
;
International Tables for Crystallography
(1992, Vol. C, Tables 4.2.6.8 and 6.1.1.4)
;
W W -0.8490 6.8722
;
International Tables for Crystallography
(1992, Vol. C, Tables 4.2.6.8 and 6.1.1.4)
;

loop_
_geom_angle_atom_site_label_1
_geom_angle_atom_site_label_2
_geom_angle_atom_site_label_3
_geom_angle
_geom_angle_publ_flag
_geom_angle_site_symmetry_1
_geom_angle_site_symmetry_3
Cl(1) W(1) Cl(2) 91.52(8) yes . .
Cl(1) W(1) Cl(3) 177.18(10) yes . .
Cl(1) W(1) P(1) 89.45(7) yes . .
Cl(1) W(1) P(2) 90.13(8) yes . .
Cl(1) W(1) N(1) 88.81(15) yes . .
Cl(2) W(1) Cl(3) 91.05(8) yes . .
Cl(2) W(1) P(1) 99.59(7) yes . .
Cl(2) W(1) P(2) 103.55(6) yes . .
Cl(2) W(1) N(1) 177.73(13) yes . .
Cl(3) W(1) P(1) 91.25(6) yes . .
Cl(3) W(1) P(2) 88.16(7) yes . .
Cl(3) W(1) N(1) 88.66(14) yes . .
P(1) W(1) P(2) 156.85(8) yes . .
P(1) W(1) N(1) 78.16(14) yes . .
P(2) W(1) N(1) 78.69(14) yes . .
Cl(4) W(2) Cl(5) 92.08(7) yes . .
Cl(4) W(2) Cl(6) 174.85(8) yes . .
Cl(4) W(2) P(3) 87.95(6) yes . .
Cl(4) W(2) P(4) 91.96(6) yes . .
Cl(4) W(2) N(2) 86.87(17) yes . .
Cl(5) W(2) Cl(6) 93.06(8) yes . .
Cl(5) W(2) P(3) 103.36(7) yes . .
Cl(5) W(2) P(4) 99.11(6) yes . .
Cl(5) W(2) N(2) 178.16(18) yes . .
Cl(6) W(2) P(3) 90.50(7) yes . .
Cl(6) W(2) P(4) 87.59(6) yes . .
Cl(6) W(2) N(2) 88.00(17) yes . .
P(3) W(2) P(4) 157.51(8) yes . .
P(3) W(2) N(2) 78.11(13) yes . .
P(4) W(2) N(2) 79.43(13) yes . .
W(1) P(1) C(1) 120.35(19) yes . .
W(1) P(1) C(5) 120.2(3) yes . .
W(1) P(1) C(9) 93.2(2) yes . .
C(1) P(1) C(5) 109.3(4) yes . .
C(1) P(1) C(9) 105.5(4) yes . .
C(5) P(1) C(9) 104.1(4) yes . .
W(1) P(2) C(15) 93.2(2) yes . .
W(1) P(2) C(16) 120.1(3) yes . .
W(1) P(2) C(20) 121.0(3) yes . .
C(15) P(2) C(16) 103.6(4) yes . .
C(15) P(2) C(20) 105.0(4) yes . .
C(16) P(2) C(20) 109.3(3) yes . .
W(2) P(3) C(24) 121.9(3) yes . .
W(2) P(3) C(28) 119.54(17) yes . .
W(2) P(3) C(32) 92.9(2) yes . .
C(24) P(3) C(28) 109.4(4) yes . .
C(24) P(3) C(32) 104.5(3) yes . .
C(28) P(3) C(32) 103.7(4) yes . .
W(2) P(4) C(38) 93.69(19) yes . .
W(2) P(4) C(39) 119.60(16) yes . .
W(2) P(4) C(43) 122.1(2) yes . .
C(38) P(4) C(39) 104.8(3) yes . .
C(38) P(4) C(43) 103.5(3) yes . .
C(39) P(4) C(43) 108.6(3) yes . .
C(47) O(1) C(50) 118.3(14) yes . .
C(51) O(2) C(54) 107.057 yes . .
C(55) O(3) C(55) 117.9(17) yes . 2_555
C(58) O(4) C(59) 134.221 yes . 2_656
C(58) O(4) C(60) 95.622 yes . 2_656
C(58) O(4) C(61) 108.095 yes . .
C(59) O(4) C(60) 70.700 yes 2_656 2_656
C(59) O(4) C(61) 35.790 yes 2_656 .
C(60) O(4) C(61) 40.239 yes 2_656 .
W(1) N(1) C(10) 120.9(6) yes . .
W(1) N(1) C(14) 120.3(3) yes . .
C(10) N(1) C(14) 118.7(6) yes . .
W(2) N(2) C(33) 122.0(4) yes . .
W(2) N(2) C(37) 119.0(4) yes . .
C(33) N(2) C(37) 118.9(5) yes . .
P(1) C(1) C(2) 109.8(7) yes . .
P(1) C(1) C(3) 111.6(8) yes . .
P(1) C(1) C(4) 109.3(7) yes . .
C(2) C(1) C(3) 110.1(7) yes . .
C(2) C(1) C(4) 109.3(8) yes . .
C(3) C(1) C(4) 106.7(7) yes . .
P(1) C(5) C(6) 117.0(6) yes . .
P(1) C(5) C(7) 107.5(5) yes . .
P(1) C(5) C(8) 110.3(5) yes . .
C(6) C(5) C(7) 108.0(6) yes . .
C(6) C(5) C(8) 106.0(6) yes . .
C(7) C(5) C(8) 107.8(7) yes . .
P(1) C(9) C(10) 112.2(5) yes . .
N(1) C(10) C(9) 118.6(6) yes . .
N(1) C(10) C(11) 121.6(8) yes . .
C(9) C(10) C(11) 119.7(5) yes . .
C(10) C(11) C(12) 119.2(6) yes . .
C(11) C(12) C(13) 119.4(7) yes . .
C(12) C(13) C(14) 118.9(8) yes . .
N(1) C(14) C(13) 122.0(5) yes . .
N(1) C(14) C(15) 118.8(6) yes . .
C(13) C(14) C(15) 119.2(7) yes . .
P(2) C(15) C(14) 112.9(6) yes . .
P(2) C(16) C(17) 111.0(6) yes . .
P(2) C(16) C(18) 109.0(4) yes . .
P(2) C(16) C(19) 114.9(6) yes . .
C(17) C(16) C(18) 108.4(7) yes . .
C(17) C(16) C(19) 109.6(6) yes . .
C(18) C(16) C(19) 103.6(7) yes . .
P(2) C(20) C(21) 111.2(6) yes . .
P(2) C(20) C(22) 110.2(5) yes . .
P(2) C(20) C(23) 108.0(6) yes . .
C(21) C(20) C(22) 105.7(8) yes . .
C(21) C(20) C(23) 111.7(7) yes . .
C(22) C(20) C(23) 110.0(8) yes . .
P(3) C(24) C(25) 109.3(5) yes . .
P(3) C(24) C(26) 112.8(5) yes . .
P(3) C(24) C(27) 109.7(5) yes . .
C(25) C(24) C(26) 109.2(6) yes . .
C(25) C(24) C(27) 107.2(7) yes . .
C(26) C(24) C(27) 108.5(6) yes . .
P(3) C(28) C(29) 109.4(6) yes . .
P(3) C(28) C(30) 113.9(6) yes . .
P(3) C(28) C(31) 107.9(5) yes . .
C(29) C(28) C(30) 109.6(6) yes . .
C(29) C(28) C(31) 108.7(6) yes . .
C(30) C(28) C(31) 107.1(7) yes . .
P(3) C(32) C(33) 112.9(4) yes . .
N(2) C(33) C(32) 117.7(6) yes . .
N(2) C(33) C(34) 123.8(5) yes . .
C(32) C(33) C(34) 118.4(5) yes . .
C(33) C(34) C(35) 117.4(6) yes . .
C(34) C(35) C(36) 120.0(7) yes . .
C(35) C(36) C(37) 120.1(5) yes . .
N(2) C(37) C(36) 119.7(5) yes . .
N(2) C(37) C(38) 119.7(5) yes . .
C(36) C(37) C(38) 120.6(5) yes . .
P(4) C(38) C(37) 112.9(5) yes . .
P(4) C(39) C(40) 109.6(5) yes . .
P(4) C(39) C(41) 108.3(6) yes . .
P(4) C(39) C(42) 113.9(5) yes . .
C(40) C(39) C(41) 108.7(5) yes . .
C(40) C(39) C(42) 109.8(8) yes . .
C(41) C(39) C(42) 106.4(5) yes . .
P(4) C(43) C(44) 108.3(5) yes . .
P(4) C(43) C(45) 113.1(4) yes . .
P(4) C(43) C(46) 109.6(5) yes . .
C(44) C(43) C(45) 110.4(7) yes . .
C(44) C(43) C(46) 107.7(6) yes . .
C(45) C(43) C(46) 107.5(7) yes . .
O(1) C(47) C(48) 95.8(17) yes . .
C(47) C(48) C(49) 114.3(15) yes . .
C(48) C(49) C(50) 104(3) yes . .
O(1) C(50) C(49) 108(3) yes . .
O(2) C(51) C(52) 108.502 yes . .
C(51) C(52) C(53) 108.129 yes . .
C(52) C(53) C(54) 107.291 yes . .
O(2) C(54) C(53) 109.021 yes . .
O(3) C(55) C(56) 89.1(14) yes . .
O(3) C(55) C(57) 95.2(18) yes . 2_555
C(56) C(55) C(57) 77.1(14) yes . 2_555
C(55) C(56) C(57) 116(3) yes . .
C(55) C(57) C(56) 108(2) yes 2_555 .
O(4) C(58) C(59) 107.913 yes . .
O(4) C(58) C(61) 79.773 yes . 2_656
C(59) C(58) C(61) 32.108 yes . 2_656
O(4) C(59) C(58) 94.659 yes 2_656 .
O(4) C(59) C(60) 53.056 yes 2_656 .
O(4) C(59) C(61) 83.150 yes 2_656 2_656
C(58) C(59) C(60) 108.049 yes . .
C(58) C(59) C(61) 83.562 yes . 2_656
C(60) C(59) C(61) 38.401 yes . 2_656
O(4) C(60) C(59) 56.244 yes 2_656 .
O(4) C(60) C(60) 104.159 yes 2_656 2_656
O(4) C(60) C(61) 93.585 yes 2_656 .
O(4) C(60) C(61) 82.596 yes 2_656 2_656
C(59) C(60) C(60) 87.588 yes . 2_656
C(59) C(60) C(61) 108.013 yes . .
C(59) C(60) C(61) 34.170 yes . 2_656
C(60) C(60) C(61) 33.352 yes 2_656 .
C(60) C(60) C(61) 57.458 yes 2_656 2_656
C(61) C(60) C(61) 86.266 yes . 2_656
O(4) C(61) C(58) 82.300 yes . 2_656
O(4) C(61) C(59) 61.060 yes . 2_656
O(4) C(61) C(60) 107.929 yes . .
O(4) C(61) C(60) 57.165 yes . 2_656
O(4) C(61) C(61) 77.113 yes . 2_656
C(58) C(61) C(59) 64.330 yes 2_656 2_656
C(58) C(61) C(60) 81.461 yes 2_656 .
C(58) C(61) C(60) 133.143 yes 2_656 2_656
C(58) C(61) C(61) 91.597 yes 2_656 2_656
C(59) C(61) C(60) 144.703 yes 2_656 .
C(59) C(61) C(60) 107.429 yes 2_656 2_656
C(59) C(61) C(61) 133.209 yes 2_656 2_656
C(60) C(61) C(60) 89.190 yes . 2_656
C(60) C(61) C(61) 34.203 yes . 2_656
C(60) C(61) C(61) 59.531 yes 2_656 2_656
C(1) C(2) H(1) 109.308 no . .
C(1) C(2) H(2) 110.578 no . .
C(1) C(2) H(3) 108.530 no . .
H(1) C(2) H(2) 109.460 no . .
H(1) C(2) H(3) 109.479 no . .
H(2) C(2) H(3) 109.466 no . .
C(1) C(3) H(4) 110.209 no . .
C(1) C(3) H(5) 109.437 no . .
C(1) C(3) H(6) 108.761 no . .
H(4) C(3) H(5) 109.477 no . .
H(4) C(3) H(6) 109.471 no . .
H(5) C(3) H(6) 109.469 no . .
C(1) C(4) H(7) 108.841 no . .
C(1) C(4) H(8) 109.920 no . .
C(1) C(4) H(9) 109.640 no . .
H(7) C(4) H(8) 109.482 no . .
H(7) C(4) H(9) 109.470 no . .
H(8) C(4) H(9) 109.472 no . .
C(5) C(6) H(10) 110.292 no . .
C(5) C(6) H(11) 110.287 no . .
C(5) C(6) H(12) 107.815 no . .
H(10) C(6) H(11) 109.471 no . .
H(10) C(6) H(12) 109.471 no . .
H(11) C(6) H(12) 109.479 no . .
C(5) C(7) H(13) 109.135 no . .
C(5) C(7) H(14) 109.102 no . .
C(5) C(7) H(15) 110.155 no . .
H(13) C(7) H(14) 109.480 no . .
H(13) C(7) H(15) 109.479 no . .
H(14) C(7) H(15) 109.475 no . .
C(5) C(8) H(16) 109.084 no . .
C(5) C(8) H(17) 110.005 no . .
C(5) C(8) H(18) 109.324 no . .
H(16) C(8) H(17) 109.468 no . .
H(16) C(8) H(18) 109.473 no . .
H(17) C(8) H(18) 109.472 no . .
P(1) C(9) H(19) 108.985 no . .
P(1) C(9) H(20) 108.478 no . .
C(10) C(9) H(19) 109.205 no . .
C(10) C(9) H(20) 108.460 no . .
H(19) C(9) H(20) 109.452 no . .
C(10) C(11) H(21) 119.945 no . .
C(12) C(11) H(21) 120.831 no . .
C(11) C(12) H(22) 120.122 no . .
C(13) C(12) H(22) 120.445 no . .
C(12) C(13) H(23) 120.454 no . .
C(14) C(13) H(23) 120.620 no . .
P(2) C(15) H(24) 109.530 no . .
P(2) C(15) H(25) 107.960 no . .
C(14) C(15) H(24) 109.171 no . .
C(14) C(15) H(25) 107.764 no . .
H(24) C(15) H(25) 109.446 no . .
C(16) C(17) H(26) 109.250 no . .
C(16) C(17) H(27) 109.616 no . .
C(16) C(17) H(28) 109.563 no . .
H(26) C(17) H(27) 109.460 no . .
H(26) C(17) H(28) 109.466 no . .
H(27) C(17) H(28) 109.472 no . .
C(16) C(18) H(29) 109.250 no . .
C(16) C(18) H(30) 110.091 no . .
C(16) C(18) H(31) 109.073 no . .
H(29) C(18) H(30) 109.465 no . .
H(29) C(18) H(31) 109.474 no . .
H(30) C(18) H(31) 109.473 no . .
C(16) C(19) H(32) 108.520 no . .
C(16) C(19) H(33) 111.669 no . .
C(16) C(19) H(34) 108.209 no . .
H(32) C(19) H(33) 109.474 no . .
H(32) C(19) H(34) 109.470 no . .
H(33) C(19) H(34) 109.464 no . .
C(20) C(21) H(35) 109.620 no . .
C(20) C(21) H(36) 110.000 no . .
C(20) C(21) H(37) 108.799 no . .
H(35) C(21) H(36) 109.473 no . .
H(35) C(21) H(37) 109.460 no . .
H(36) C(21) H(37) 109.472 no . .
C(20) C(22) H(38) 108.121 no . .
C(20) C(22) H(39) 109.855 no . .
C(20) C(22) H(40) 110.428 no . .
H(38) C(22) H(39) 109.461 no . .
H(38) C(22) H(40) 109.458 no . .
H(39) C(22) H(40) 109.495 no . .
C(20) C(23) H(41) 108.984 no . .
C(20) C(23) H(42) 109.448 no . .
C(20) C(23) H(43) 109.965 no . .
H(41) C(23) H(42) 109.470 no . .
H(41) C(23) H(43) 109.469 no . .
H(42) C(23) H(43) 109.491 no . .
C(24) C(25) H(44) 108.184 no . .
C(24) C(25) H(45) 110.791 no . .
C(24) C(25) H(46) 109.414 no . .
H(44) C(25) H(45) 109.482 no . .
H(44) C(25) H(46) 109.464 no . .
H(45) C(25) H(46) 109.482 no . .
C(24) C(26) H(47) 109.386 no . .
C(24) C(26) H(48) 110.677 no . .
C(24) C(26) H(49) 108.336 no . .
H(47) C(26) H(48) 109.476 no . .
H(47) C(26) H(49) 109.471 no . .
H(48) C(26) H(49) 109.473 no . .
C(24) C(27) H(50) 109.558 no . .
C(24) C(27) H(51) 108.461 no . .
C(24) C(27) H(52) 110.388 no . .
H(50) C(27) H(51) 109.472 no . .
H(50) C(27) H(52) 109.473 no . .
H(51) C(27) H(52) 109.470 no . .
C(28) C(29) H(53) 109.402 no . .
C(28) C(29) H(54) 109.449 no . .
C(28) C(29) H(55) 109.567 no . .
H(53) C(29) H(54) 109.482 no . .
H(53) C(29) H(55) 109.460 no . .
H(54) C(29) H(55) 109.468 no . .
C(28) C(30) H(56) 109.016 no . .
C(28) C(30) H(57) 109.670 no . .
C(28) C(30) H(58) 109.728 no . .
H(56) C(30) H(57) 109.477 no . .
H(56) C(30) H(58) 109.469 no . .
H(57) C(30) H(58) 109.465 no . .
C(28) C(31) H(59) 108.217 no . .
C(28) C(31) H(60) 110.092 no . .
C(28) C(31) H(61) 110.073 no . .
H(59) C(31) H(60) 109.478 no . .
H(59) C(31) H(61) 109.475 no . .
H(60) C(31) H(61) 109.486 no . .
P(3) C(32) H(62) 108.746 no . .
P(3) C(32) H(63) 108.852 no . .
C(33) C(32) H(62) 108.681 no . .
C(33) C(32) H(63) 108.180 no . .
H(62) C(32) H(63) 109.463 no . .
C(33) C(34) H(64) 120.770 no . .
C(35) C(34) H(64) 121.819 no . .
C(34) C(35) H(65) 119.504 no . .
C(36) C(35) H(65) 120.478 no . .
C(35) C(36) H(66) 120.554 no . .
C(37) C(36) H(66) 119.308 no . .
P(4) C(38) H(67) 108.367 no . .
P(4) C(38) H(68) 108.836 no . .
C(37) C(38) H(67) 107.946 no . .
C(37) C(38) H(68) 109.325 no . .
H(67) C(38) H(68) 109.463 no . .
C(39) C(40) H(69) 109.761 no . .
C(39) C(40) H(70) 109.609 no . .
C(39) C(40) H(71) 109.038 no . .
H(69) C(40) H(70) 109.476 no . .
H(69) C(40) H(71) 109.475 no . .
H(70) C(40) H(71) 109.468 no . .
C(39) C(41) H(72) 108.394 no . .
C(39) C(41) H(73) 110.060 no . .
C(39) C(41) H(74) 109.955 no . .
H(72) C(41) H(73) 109.478 no . .
H(72) C(41) H(74) 109.467 no . .
H(73) C(41) H(74) 109.468 no . .
C(39) C(42) H(75) 109.757 no . .
C(39) C(42) H(76) 108.653 no . .
C(39) C(42) H(77) 109.978 no . .
H(75) C(42) H(76) 109.492 no . .
H(75) C(42) H(77) 109.479 no . .
H(76) C(42) H(77) 109.465 no . .
C(43) C(44) H(78) 110.170 no . .
C(43) C(44) H(79) 109.263 no . .
C(43) C(44) H(80) 108.986 no . .
H(78) C(44) H(79) 109.466 no . .
H(78) C(44) H(80) 109.472 no . .
H(79) C(44) H(80) 109.468 no . .
C(43) C(45) H(81) 108.646 no . .
C(43) C(45) H(82) 109.832 no . .
C(43) C(45) H(83) 109.934 no . .
H(81) C(45) H(82) 109.473 no . .
H(81) C(45) H(83) 109.484 no . .
H(82) C(45) H(83) 109.455 no . .
C(43) C(46) H(84) 109.583 no . .
C(43) C(46) H(85) 110.249 no . .
C(43) C(46) H(86) 108.582 no . .
H(84) C(46) H(85) 109.470 no . .
H(84) C(46) H(86) 109.470 no . .
H(85) C(46) H(86) 109.468 no . .

loop_
_geom_bond_atom_site_label_1
_geom_bond_atom_site_label_2
_geom_bond_distance
_geom_bond_publ_flag
_geom_bond_site_symmetry_2
W(1) Cl(1) 2.393(3) yes .
W(1) Cl(2) 2.416(3) yes .
W(1) Cl(3) 2.409(3) yes .
W(1) P(1) 2.5602(15) yes .
W(1) P(2) 2.5767(17) yes .
W(1) N(1) 2.176(6) yes .
W(2) Cl(4) 2.4132(19) yes .
W(2) Cl(5) 2.427(3) yes .
W(2) Cl(6) 2.385(2) yes .
W(2) P(3) 2.5743(16) yes .
W(2) P(4) 2.5603(17) yes .
W(2) N(2) 2.173(5) yes .
P(1) C(1) 1.881(12) yes .
P(1) C(5) 1.884(6) yes .
P(1) C(9) 1.849(7) yes .
P(2) C(15) 1.815(7) yes .
P(2) C(16) 1.876(6) yes .
P(2) C(20) 1.880(8) yes .
P(3) C(24) 1.886(7) yes .
P(3) C(28) 1.904(10) yes .
P(3) C(32) 1.814(6) yes .
P(4) C(38) 1.820(8) yes .
P(4) C(39) 1.886(8) yes .
P(4) C(43) 1.904(5) yes .
O(1) C(47) 1.43(3) yes .
O(1) C(50) 1.38(4) yes .
O(2) C(51) 1.550 yes .
O(2) C(54) 1.562 yes .
O(3) C(55) 1.38(3) yes .
O(3) C(55) 1.38(3) yes 2_555
O(4) C(58) 1.545 yes .
O(4) C(59) 1.362 yes 2_656
O(4) C(60) 1.309 yes 2_656
O(4) C(61) 1.545 yes .
N(1) C(10) 1.356(7) yes .
N(1) C(14) 1.353(11) yes .
N(2) C(33) 1.320(7) yes .
N(2) C(37) 1.376(6) yes .
C(1) C(2) 1.538(11) yes .
C(1) C(3) 1.558(11) yes .
C(1) C(4) 1.502(11) yes .
C(5) C(6) 1.547(9) yes .
C(5) C(7) 1.551(14) yes .
C(5) C(8) 1.591(11) yes .
C(9) C(10) 1.502(13) yes .
C(10) C(11) 1.387(10) yes .
C(11) C(12) 1.379(12) yes .
C(12) C(13) 1.387(8) yes .
C(13) C(14) 1.382(10) yes .
C(14) C(15) 1.529(7) yes .
C(16) C(17) 1.524(13) yes .
C(16) C(18) 1.590(9) yes .
C(16) C(19) 1.527(14) yes .
C(20) C(21) 1.607(17) yes .
C(20) C(22) 1.525(10) yes .
C(20) C(23) 1.588(12) yes .
C(24) C(25) 1.562(9) yes .
C(24) C(26) 1.544(8) yes .
C(24) C(27) 1.488(15) yes .
C(28) C(29) 1.551(8) yes .
C(28) C(30) 1.538(9) yes .
C(28) C(31) 1.557(10) yes .
C(32) C(33) 1.532(7) yes .
C(33) C(34) 1.398(10) yes .
C(34) C(35) 1.395(8) yes .
C(35) C(36) 1.354(9) yes .
C(36) C(37) 1.417(9) yes .
C(37) C(38) 1.520(8) yes .
C(39) C(40) 1.579(13) yes .
C(39) C(41) 1.537(8) yes .
C(39) C(42) 1.502(8) yes .
C(43) C(44) 1.544(14) yes .
C(43) C(45) 1.500(9) yes .
C(43) C(46) 1.514(11) yes .
C(47) C(48) 1.51(3) yes .
C(48) C(49) 1.45(4) yes .
C(49) C(50) 1.42(3) yes .
C(51) C(52) 1.575 yes .
C(52) C(53) 1.547 yes .
C(53) C(54) 1.568 yes .
C(55) C(56) 1.77(3) yes .
C(55) C(57) 1.69(4) yes 2_555
C(56) C(57) 1.07(4) yes .
C(58) C(59) 1.543 yes .
C(58) C(61) 1.701 yes 2_656
C(59) C(60) 1.546 yes .
C(59) C(61) 0.910 yes 2_656
C(60) C(60) 1.830 yes 2_656
C(60) C(61) 1.543 yes .
C(60) C(61) 1.006 yes 2_656
C(61) C(61) 1.787 yes 2_656
C(2) H(1) 0.950 no .
C(2) H(2) 0.950 no .
C(2) H(3) 0.950 no .
C(3) H(4) 0.950 no .
C(3) H(5) 0.950 no .
C(3) H(6) 0.950 no .
C(4) H(7) 0.950 no .
C(4) H(8) 0.950 no .
C(4) H(9) 0.950 no .
C(6) H(10) 0.950 no .
C(6) H(11) 0.950 no .
C(6) H(12) 0.950 no .
C(7) H(13) 0.950 no .
C(7) H(14) 0.950 no .
C(7) H(15) 0.950 no .
C(8) H(16) 0.950 no .
C(8) H(17) 0.950 no .
C(8) H(18) 0.950 no .
C(9) H(19) 0.950 no .
C(9) H(20) 0.950 no .
C(11) H(21) 0.950 no .
C(12) H(22) 0.950 no .
C(13) H(23) 0.950 no .
C(15) H(24) 0.950 no .
C(15) H(25) 0.950 no .
C(17) H(26) 0.950 no .
C(17) H(27) 0.950 no .
C(17) H(28) 0.950 no .
C(18) H(29) 0.950 no .
C(18) H(30) 0.950 no .
C(18) H(31) 0.950 no .
C(19) H(32) 0.950 no .
C(19) H(33) 0.950 no .
C(19) H(34) 0.950 no .
C(21) H(35) 0.950 no .
C(21) H(36) 0.950 no .
C(21) H(37) 0.950 no .
C(22) H(38) 0.950 no .
C(22) H(39) 0.950 no .
C(22) H(40) 0.950 no .
C(23) H(41) 0.950 no .
C(23) H(42) 0.950 no .
C(23) H(43) 0.950 no .
C(25) H(44) 0.950 no .
C(25) H(45) 0.950 no .
C(25) H(46) 0.950 no .
C(26) H(47) 0.950 no .
C(26) H(48) 0.950 no .
C(26) H(49) 0.950 no .
C(27) H(50) 0.950 no .
C(27) H(51) 0.950 no .
C(27) H(52) 0.950 no .
C(29) H(53) 0.950 no .
C(29) H(54) 0.950 no .
C(29) H(55) 0.950 no .
C(30) H(56) 0.950 no .
C(30) H(57) 0.950 no .
C(30) H(58) 0.950 no .
C(31) H(59) 0.950 no .
C(31) H(60) 0.950 no .
C(31) H(61) 0.950 no .
C(32) H(62) 0.950 no .
C(32) H(63) 0.950 no .
C(34) H(64) 0.950 no .
C(35) H(65) 0.950 no .
C(36) H(66) 0.950 no .
C(38) H(67) 0.950 no .
C(38) H(68) 0.950 no .
C(40) H(69) 0.950 no .
C(40) H(70) 0.950 no .
C(40) H(71) 0.950 no .
C(41) H(72) 0.950 no .
C(41) H(73) 0.950 no .
C(41) H(74) 0.950 no .
C(42) H(75) 0.950 no .
C(42) H(76) 0.950 no .
C(42) H(77) 0.950 no .
C(44) H(78) 0.950 no .
C(44) H(79) 0.950 no .
C(44) H(80) 0.950 no .
C(45) H(81) 0.950 no .
C(45) H(82) 0.950 no .
C(45) H(83) 0.950 no .
C(46) H(84) 0.950 no .
C(46) H(85) 0.950 no .
C(46) H(86) 0.950 no .

loop_
_geom_contact_atom_site_label_1
_geom_contact_atom_site_label_2
_geom_contact_distance
_geom_contact_publ_flag
_geom_contact_site_symmetry_2
Cl(1) C(4) 3.142(12) no .
Cl(1) C(9) 3.399(6) no .
Cl(1) C(10) 3.585(7) no .
Cl(1) C(17) 3.425(9) no .
Cl(1) C(18) 3.407(10) no .
Cl(3) C(7) 3.413(6) no .
Cl(3) C(8) 3.415(9) no .
Cl(3) C(14) 3.581(6) no .
Cl(3) C(15) 3.381(7) no .
Cl(3) C(22) 3.150(8) no .
Cl(4) C(27) 3.199(8) no .
Cl(4) C(32) 3.344(9) no .
Cl(4) C(33) 3.547(10) no .
Cl(4) C(40) 3.401(8) no .
Cl(4) C(41) 3.439(6) no .
Cl(6) C(29) 3.383(8) no .
Cl(6) C(31) 3.386(8) no .
Cl(6) C(37) 3.527(6) no .
Cl(6) C(38) 3.348(6) no .
Cl(6) C(46) 3.131(8) no .
O(3) C(56) 2.23(4) no 2_555
O(3) C(57) 2.28(3) no .
O(4) O(4) 2.4719 no 2_656
N(1) C(7) 3.376(7) no .
N(1) C(12) 2.772(9) no .
N(1) C(18) 3.426(7) no .
N(2) C(31) 3.405(11) no .
N(2) C(35) 2.779(9) no .
N(2) C(41) 3.480(11) no .
C(1) C(6) 3.408(12) no .
C(2) C(5) 3.396(15) no .
C(2) C(8) 3.379(16) no .
C(3) C(5) 3.554(16) no .
C(3) C(6) 3.223(16) no .
C(3) C(9) 3.216(17) no .
C(4) C(9) 3.452(16) no .
C(5) C(10) 3.582(9) no .
C(6) C(9) 3.577(8) no .
C(7) C(9) 3.132(10) no .
C(7) C(10) 3.110(8) no .
C(10) C(13) 2.738(12) no .
C(11) C(14) 2.734(8) no .
C(14) C(16) 3.571(7) no .
C(14) C(18) 3.123(8) no .
C(15) C(18) 3.141(9) no .
C(15) C(19) 3.427(8) no .
C(15) C(21) 3.107(9) no .
C(15) C(22) 3.552(10) no .
C(16) C(23) 3.286(12) no .
C(17) C(23) 3.246(13) no .
C(19) C(20) 3.387(11) no .
C(19) C(21) 3.344(12) no .
C(19) C(23) 3.540(14) no .
C(24) C(30) 3.359(14) no .
C(25) C(28) 3.352(12) no .
C(25) C(29) 3.356(13) no .
C(25) C(30) 3.525(14) no .
C(26) C(30) 3.279(14) no .
C(26) C(32) 3.142(8) no .
C(27) C(32) 3.524(12) no .
C(28) C(33) 3.578(9) no .
C(30) C(32) 3.491(12) no .
C(31) C(32) 3.118(13) no .
C(31) C(33) 3.095(12) no .
C(33) C(36) 2.717(8) no .
C(34) C(37) 2.764(8) no .
C(37) C(41) 3.164(13) no .
C(38) C(41) 3.123(11) no .
C(38) C(42) 3.492(14) no .
C(38) C(45) 3.151(9) no .
C(38) C(46) 3.485(8) no .
C(39) C(44) 3.346(8) no .
C(39) C(45) 3.590(9) no .
C(40) C(44) 3.378(10) no .
C(42) C(43) 3.302(11) no .
C(42) C(44) 3.504(10) no .
C(42) C(45) 3.197(12) no .
C(56) C(56) 2.27(5) no 2_555
C(57) C(57) 2.55(3) no 2_555
C(58) C(58) 2.6892 no 2_656
C(59) C(59) 3.0698 no 2_656
Cl(4) C(12) 3.569(9) no .
Cl(4) C(13) 3.575(8) no .
Cl(6) C(42) 3.515(8) no 4_556
O(1) C(35) 3.387(14) no 3_555
O(1) C(44) 3.596(12) no 2_656
O(2) C(15) 3.525(17) no 3_545
O(2) C(45) 3.50(2) no 2_656
C(3) C(51) 3.48(3) no 2_655
C(12) Cl(4) 3.569(9) no .
C(13) Cl(4) 3.575(8) no .
C(15) O(2) 3.525(17) no 3_455
C(15) C(54) 3.44(2) no 3_455
C(29) C(60) 3.45(7) no 4_556
C(35) O(1) 3.387(14) no 3_445
C(35) C(50) 3.47(3) no 3_445
C(42) Cl(6) 3.515(8) no 4_546
C(44) O(1) 3.596(12) no 2_656
C(44) C(58) 3.50(6) no 2_656
C(45) O(2) 3.50(2) no 2_656
C(50) C(35) 3.47(3) no 3_555
C(51) C(3) 3.48(3) no 2_655
C(54) C(15) 3.44(2) no 3_545
C(58) C(44) 3.50(6) no 2_656
C(60) C(29) 3.45(7) no 4_546
W(1) H(9) 3.4070 no .
W(1) H(15) 3.3418 no .
W(1) H(20) 3.4308 no .
W(1) H(25) 3.4132 no .
W(1) H(31) 3.3933 no .
W(1) H(40) 3.3606 no .
W(2) H(52) 3.3737 no .
W(2) H(61) 3.3743 no .
W(2) H(63) 3.4176 no .
W(2) H(68) 3.4687 no .
W(2) H(74) 3.4022 no .
W(2) H(86) 3.4306 no .
Cl(1) H(7) 3.2208 no .
Cl(1) H(9) 2.3130 no .
Cl(1) H(20) 2.9032 no .
Cl(1) H(26) 2.7393 no .
Cl(1) H(28) 3.5844 no .
Cl(1) H(30) 3.5405 no .
Cl(1) H(31) 2.7445 no .
Cl(2) H(3) 3.4655 no .
Cl(2) H(7) 3.3222 no .
Cl(2) H(38) 3.3921 no .
Cl(3) H(14) 3.5308 no .
Cl(3) H(15) 2.7473 no .
Cl(3) H(16) 2.7249 no .
Cl(3) H(18) 3.5629 no .
Cl(3) H(25) 2.8681 no .
Cl(3) H(38) 3.3754 no .
Cl(3) H(40) 2.2513 no .
Cl(4) H(50) 3.4200 no .
Cl(4) H(52) 2.3028 no .
Cl(4) H(63) 2.8395 no .
Cl(4) H(69) 2.6960 no .
Cl(4) H(71) 3.5690 no .
Cl(4) H(73) 3.5489 no .
Cl(4) H(74) 2.7895 no .
Cl(5) H(50) 3.4053 no .
Cl(5) H(80) 3.5689 no .
Cl(5) H(84) 3.3897 no .
Cl(6) H(53) 2.6867 no .
Cl(6) H(55) 3.5455 no .
Cl(6) H(60) 3.5075 no .
Cl(6) H(61) 2.7334 no .
Cl(6) H(68) 2.8932 no .
Cl(6) H(84) 3.2657 no .
Cl(6) H(86) 2.2733 no .
P(1) H(1) 3.1727 no .
P(1) H(2) 3.5991 no .
P(1) H(3) 2.7062 no .
P(1) H(4) 3.2299 no .
P(1) H(6) 2.7763 no .
P(1) H(7) 3.1568 no .
P(1) H(8) 3.5556 no .
P(1) H(9) 2.6682 no .
P(1) H(10) 3.3183 no .
P(1) H(12) 2.8761 no .
P(1) H(13) 3.1586 no .
P(1) H(14) 3.5643 no .
P(1) H(15) 2.6830 no .
P(1) H(16) 3.2312 no .
P(1) H(18) 2.7810 no .
P(2) H(26) 3.1896 no .
P(2) H(27) 3.5920 no .
P(2) H(28) 2.7324 no .
P(2) H(29) 3.2064 no .
P(2) H(31) 2.7340 no .
P(2) H(32) 3.2438 no .
P(2) H(34) 2.8048 no .
P(2) H(35) 3.2668 no .
P(2) H(37) 2.8050 no .
P(2) H(38) 3.1762 no .
P(2) H(39) 3.5860 no .
P(2) H(40) 2.7251 no .
P(2) H(41) 3.1801 no .
P(2) H(43) 2.7321 no .
P(3) H(44) 3.1862 no .
P(3) H(46) 2.7277 no .
P(3) H(47) 3.2442 no .
P(3) H(49) 2.7790 no .
P(3) H(50) 3.1496 no .
P(3) H(51) 3.5536 no .
P(3) H(52) 2.6919 no .
P(3) H(53) 3.2035 no .
P(3) H(55) 2.7418 no .
P(3) H(56) 3.2698 no .
P(3) H(58) 2.8377 no .
P(3) H(59) 3.1788 no .
P(3) H(60) 3.5983 no .
P(3) H(61) 2.7065 no .
P(4) H(69) 3.2138 no .
P(4) H(71) 2.7527 no .
P(4) H(72) 3.1559 no .
P(4) H(73) 3.5758 no .
P(4) H(74) 2.6876 no .
P(4) H(75) 3.2381 no .
P(4) H(77) 2.7963 no .
P(4) H(78) 3.1897 no .
P(4) H(79) 3.5895 no .
P(4) H(80) 2.6939 no .
P(4) H(81) 3.2205 no .
P(4) H(83) 2.7865 no .
P(4) H(84) 3.1783 no .
P(4) H(85) 3.5967 no .
P(4) H(86) 2.6949 no .
N(1) H(13) 3.5716 no .
N(1) H(15) 2.5544 no .
N(1) H(19) 3.1921 no .
N(1) H(20) 2.8601 no .
N(1) H(21) 3.2449 no .
N(1) H(23) 3.2459 no .
N(1) H(24) 3.2158 no .
N(1) H(25) 2.8672 no .
N(1) H(31) 2.6073 no .
N(2) H(61) 2.5742 no .
N(2) H(62) 3.1749 no .
N(2) H(63) 2.8336 no .
N(2) H(64) 3.2436 no .
N(2) H(66) 3.2662 no .
N(2) H(67) 3.2150 no .
N(2) H(68) 2.9311 no .
N(2) H(74) 2.6379 no .
C(1) H(10) 3.3665 no .
C(1) H(12) 3.1638 no .
C(1) H(18) 3.2831 no .
C(1) H(19) 3.2220 no .
C(1) H(20) 2.9600 no .
C(2) H(4) 3.3044 no .
C(2) H(5) 2.5275 no .
C(2) H(6) 2.9415 no .
C(2) H(7) 2.4480 no .
C(2) H(8) 2.9015 no .
C(2) H(9) 3.2469 no .
C(2) H(10) 3.2622 no .
C(2) H(18) 2.6613 no .
C(3) H(1) 2.5438 no .
C(3) H(2) 2.9252 no .
C(3) H(3) 3.3094 no .
C(3) H(7) 3.2246 no .
C(3) H(8) 2.4162 no .
C(3) H(9) 2.8834 no .
C(3) H(10) 3.1782 no .
C(3) H(12) 2.6404 no .
C(3) H(19) 3.0382 no .
C(3) H(20) 3.1581 no .
C(4) H(1) 3.2492 no .
C(4) H(2) 2.4981 no .
C(4) H(3) 2.8735 no .
C(4) H(4) 2.4570 no .
C(4) H(5) 2.8616 no .
C(4) H(6) 3.2264 no .
C(4) H(20) 3.0405 no .
C(5) H(1) 3.2566 no .
C(5) H(3) 3.2377 no .
C(5) H(6) 3.0216 no .
C(5) H(19) 2.9069 no .
C(6) H(1) 3.1798 no .
C(6) H(6) 2.4273 no .
C(6) H(13) 2.5120 no .
C(6) H(14) 2.8531 no .
C(6) H(15) 3.3033 no .
C(6) H(16) 3.2501 no .
C(6) H(17) 2.4588 no .
C(6) H(18) 2.9665 no .
C(6) H(19) 3.1381 no .
C(7) H(10) 3.2846 no .
C(7) H(11) 2.4925 no .
C(7) H(12) 2.8961 no .
C(7) H(16) 2.5050 no .
C(7) H(17) 2.9686 no .
C(7) H(18) 3.2963 no .
C(7) H(19) 3.0687 no .
C(8) H(1) 3.1811 no .
C(8) H(3) 2.9037 no .
C(8) H(10) 2.4994 no .
C(8) H(11) 2.8847 no .
C(8) H(12) 3.2903 no .
C(8) H(13) 3.3129 no .
C(8) H(14) 2.5044 no .
C(8) H(15) 2.9426 no .
C(9) H(4) 3.1164 no .
C(9) H(6) 3.0156 no .
C(9) H(9) 2.9511 no .
C(9) H(12) 3.1178 no .
C(9) H(13) 3.0068 no .
C(9) H(15) 2.9413 no .
C(9) H(21) 2.6507 no .
C(10) H(13) 2.9720 no .
C(10) H(15) 2.5759 no .
C(10) H(22) 3.2470 no .
C(10) H(31) 3.2301 no .
C(11) H(13) 3.2190 no .
C(11) H(15) 3.2626 no .
C(11) H(19) 2.5664 no .
C(11) H(20) 2.9278 no .
C(11) H(23) 3.2496 no .
C(13) H(21) 3.2532 no .
C(13) H(24) 2.5726 no .
C(13) H(25) 2.9414 no .
C(13) H(29) 3.1970 no .
C(13) H(31) 3.2343 no .
C(14) H(15) 3.2095 no .
C(14) H(22) 3.2480 no .
C(14) H(29) 2.9955 no .
C(14) H(31) 2.5856 no .
C(15) H(23) 2.6632 no .
C(15) H(29) 3.0284 no .
C(15) H(31) 2.9545 no .
C(15) H(34) 2.9258 no .
C(15) H(35) 3.0742 no .
C(15) H(37) 2.8159 no .
C(15) H(40) 3.1356 no .
C(16) H(24) 2.8686 no .
C(16) H(37) 3.2001 no .
C(16) H(41) 3.1700 no .
C(16) H(43) 3.0803 no .
C(17) H(29) 3.2865 no .
C(17) H(30) 2.5241 no .
C(17) H(31) 2.9398 no .
C(17) H(32) 2.5024 no .
C(17) H(33) 2.8790 no .
C(17) H(34) 3.2673 no .
C(17) H(41) 3.1300 no .
C(17) H(43) 2.6982 no .
C(18) H(24) 3.0727 no .
C(18) H(26) 2.4897 no .
C(18) H(27) 2.9323 no .
C(18) H(28) 3.3015 no .
C(18) H(32) 3.2419 no .
C(18) H(33) 2.4298 no .
C(18) H(34) 2.8281 no .
C(19) H(24) 2.9701 no .
C(19) H(26) 3.2278 no .
C(19) H(27) 2.4542 no .
C(19) H(28) 2.9622 no .
C(19) H(29) 2.4248 no .
C(19) H(30) 2.8411 no .
C(19) H(31) 3.2356 no .
C(19) H(37) 2.6230 no .
C(19) H(41) 3.0496 no .
C(20) H(24) 3.1826 no .
C(20) H(25) 2.9127 no .
C(20) H(28) 3.2315 no .
C(20) H(32) 3.3034 no .
C(20) H(34) 3.1563 no .
C(21) H(24) 2.9357 no .
C(21) H(25) 2.9833 no .
C(21) H(32) 3.2720 no .
C(21) H(34) 2.7563 no .
C(21) H(38) 3.2682 no .
C(21) H(39) 2.4470 no .
C(21) H(40) 2.9181 no .
C(21) H(41) 2.6469 no .
C(21) H(42) 3.0190 no .
C(21) H(43) 3.4199 no .
C(22) H(25) 3.1547 no .
C(22) H(35) 2.4777 no .
C(22) H(36) 2.9138 no .
C(22) H(37) 3.2620 no .
C(22) H(41) 3.3082 no .
C(22) H(42) 2.5550 no .
C(22) H(43) 2.9595 no .
C(23) H(28) 2.5392 no .
C(23) H(32) 3.0778 no .
C(23) H(35) 3.4010 no .
C(23) H(36) 2.6487 no .
C(23) H(37) 3.0496 no .
C(23) H(38) 2.4985 no .
C(23) H(39) 2.9680 no .
C(23) H(40) 3.3195 no .
C(24) H(55) 3.2892 no .
C(24) H(56) 3.3048 no .
C(24) H(58) 3.1032 no .
C(24) H(62) 3.1652 no .
C(24) H(63) 2.9177 no .
C(25) H(47) 3.2961 no .
C(25) H(48) 2.5248 no .
C(25) H(49) 2.9419 no .
C(25) H(50) 2.4128 no .
C(25) H(51) 2.8545 no .
C(25) H(52) 3.2405 no .
C(25) H(55) 2.6623 no .
C(25) H(56) 3.0784 no .
C(26) H(44) 2.5207 no .
C(26) H(45) 2.9234 no .
C(26) H(46) 3.3087 no .
C(26) H(50) 3.2248 no .
C(26) H(51) 2.4077 no .
C(26) H(52) 2.8993 no .
C(26) H(56) 3.2463 no .
C(26) H(58) 2.6726 no .
C(26) H(62) 2.9674 no .
C(26) H(63) 3.0467 no .
C(27) H(44) 3.2192 no .
C(27) H(45) 2.4733 no .
C(27) H(46) 2.8605 no .
C(27) H(47) 2.4662 no .
C(27) H(48) 2.8745 no .
C(27) H(49) 3.2237 no .
C(27) H(63) 3.1465 no .
C(28) H(44) 3.2299 no .
C(28) H(46) 3.1404 no .
C(28) H(49) 3.1466 no .
C(28) H(62) 2.8761 no .
C(29) H(44) 3.2464 no .
C(29) H(46) 2.7966 no .
C(29) H(56) 2.5209 no .
C(29) H(57) 2.9064 no .
C(29) H(58) 3.3057 no .
C(29) H(59) 3.2873 no .
C(29) H(60) 2.5235 no .
C(29) H(61) 2.9369 no .
C(30) H(44) 3.0253 no .
C(30) H(49) 2.5350 no .
C(30) H(53) 3.2716 no .
C(30) H(54) 2.4959 no .
C(30) H(55) 2.9721 no .
C(30) H(59) 2.4585 no .
C(30) H(60) 2.8823 no .
C(30) H(61) 3.2740 no .
C(30) H(62) 3.0342 no .
C(31) H(53) 2.4982 no .
C(31) H(54) 2.9449 no .
C(31) H(55) 3.2899 no .
C(31) H(56) 3.2669 no .
C(31) H(57) 2.4695 no .
C(31) H(58) 2.8890 no .
C(31) H(62) 3.0359 no .
C(32) H(47) 3.0865 no .
C(32) H(49) 2.8734 no .
C(32) H(52) 3.0966 no .
C(32) H(58) 3.0302 no .
C(32) H(59) 3.0051 no .
C(32) H(61) 2.9063 no .
C(32) H(64) 2.6670 no .
C(33) H(59) 2.9825 no .
C(33) H(61) 2.5278 no .
C(33) H(65) 3.2497 no .
C(33) H(74) 3.3221 no .
C(34) H(59) 3.1673 no .
C(34) H(61) 3.1730 no .
C(34) H(62) 2.5622 no .
C(34) H(63) 2.9513 no .
C(34) H(66) 3.2457 no .
C(36) H(64) 3.2471 no .
C(36) H(67) 2.6116 no .
C(36) H(68) 2.9612 no .
C(36) H(72) 3.3838 no .
C(36) H(74) 3.2946 no .
C(37) H(61) 3.2213 no .
C(37) H(65) 3.2662 no .
C(37) H(72) 3.0732 no .
C(37) H(74) 2.5803 no .
C(38) H(66) 2.6983 no .
C(38) H(72) 3.0129 no .
C(38) H(74) 2.9007 no .
C(38) H(77) 3.0312 no .
C(38) H(81) 3.0671 no .
C(38) H(83) 2.9268 no .
C(38) H(86) 3.0085 no .
C(39) H(67) 2.8722 no .
C(39) H(78) 3.2282 no .
C(39) H(80) 3.1592 no .
C(39) H(83) 3.0938 no .
C(40) H(72) 3.2982 no .
C(40) H(73) 2.5188 no .
C(40) H(74) 2.9392 no .
C(40) H(75) 2.5179 no .
C(40) H(76) 2.8888 no .
C(40) H(77) 3.3101 no .
C(40) H(78) 3.2366 no .
C(40) H(80) 2.8513 no .
C(41) H(67) 2.9908 no .
C(41) H(69) 2.5226 no .
C(41) H(70) 2.9481 no .
C(41) H(71) 3.2914 no .
C(41) H(75) 3.2192 no .
C(41) H(76) 2.3924 no .
C(41) H(77) 2.8361 no .
C(42) H(67) 3.0422 no .
C(42) H(69) 3.2667 no .
C(42) H(70) 2.5086 no .
C(42) H(71) 2.9630 no .
C(42) H(72) 2.4089 no .
C(42) H(73) 2.8282 no .
C(42) H(74) 3.2196 no .
C(42) H(78) 3.0330 no .
C(42) H(83) 2.4515 no .
C(43) H(67) 3.1780 no .
C(43) H(68) 2.8871 no .
C(43) H(71) 3.3232 no .
C(43) H(75) 3.2561 no .
C(43) H(77) 3.0358 no .
C(44) H(71) 2.6892 no .
C(44) H(75) 3.0703 no .
C(44) H(77) 3.5784 no .
C(44) H(81) 3.2574 no .
C(44) H(82) 2.4896 no .
C(44) H(83) 2.9215 no .
C(44) H(84) 2.4381 no .
C(44) H(85) 2.9019 no .
C(44) H(86) 3.2312 no .
C(45) H(67) 3.0036 no .
C(45) H(68) 3.0313 no .
C(45) H(75) 3.1681 no .
C(45) H(77) 2.5892 no .
C(45) H(78) 2.5341 no .
C(45) H(79) 2.8777 no .
C(45) H(80) 3.2706 no .
C(45) H(84) 3.1957 no .
C(45) H(85) 2.4134 no .
C(45) H(86) 2.8558 no .
C(46) H(68) 3.0671 no .
C(46) H(78) 3.2509 no .
C(46) H(79) 2.4576 no .
C(46) H(80) 2.8610 no .
C(46) H(81) 2.4048 no .
C(46) H(82) 2.8280 no .
C(46) H(83) 3.2155 no .
H(1) H(4) 3.4451 no .
H(1) H(5) 2.3709 no .
H(1) H(6) 2.7266 no .
H(1) H(7) 3.3514 no .
H(1) H(8) 3.5501 no .
H(1) H(10) 2.5859 no .
H(1) H(12) 3.3393 no .
H(1) H(17) 3.3709 no .
H(1) H(18) 2.5767 no .
H(2) H(4) 3.5745 no .
H(2) H(5) 2.6943 no .
H(2) H(6) 3.5235 no .
H(2) H(7) 2.2799 no .
H(2) H(8) 2.7074 no .
H(2) H(9) 3.3962 no .
H(2) H(18) 3.4862 no .
H(3) H(5) 3.4325 no .
H(3) H(7) 2.6324 no .
H(3) H(8) 3.4938 no .
H(3) H(9) 3.5066 no .
H(3) H(10) 3.4994 no .
H(3) H(16) 3.4984 no .
H(3) H(17) 3.4354 no .
H(3) H(18) 2.0585 no .
H(4) H(7) 3.3552 no .
H(4) H(8) 2.2256 no .
H(4) H(9) 2.6725 no .
H(4) H(12) 3.1997 no .
H(4) H(19) 2.9446 no .
H(4) H(20) 2.8173 no .
H(5) H(7) 3.4929 no .
H(5) H(8) 2.6130 no .
H(5) H(9) 3.4859 no .
H(5) H(10) 3.3621 no .
H(5) H(12) 3.1509 no .
H(6) H(8) 3.3189 no .
H(6) H(9) 3.5272 no .
H(6) H(10) 2.5044 no .
H(6) H(11) 3.2345 no .
H(6) H(12) 1.7380 no .
H(6) H(19) 2.6112 no .
H(6) H(20) 3.1989 no .
H(8) H(20) 3.4871 no .
H(9) H(19) 3.5588 no .
H(9) H(20) 2.3881 no .
H(10) H(13) 3.4212 no .
H(10) H(14) 3.5152 no .
H(10) H(16) 3.3822 no .
H(10) H(17) 2.2600 no .
H(10) H(18) 2.7573 no .
H(11) H(13) 2.3447 no .
H(11) H(14) 2.6070 no .
H(11) H(15) 3.4118 no .
H(11) H(16) 3.4838 no .
H(11) H(17) 2.6365 no .
H(11) H(18) 3.5388 no .
H(12) H(13) 2.6699 no .
H(12) H(14) 3.4451 no .
H(12) H(15) 3.5897 no .
H(12) H(17) 3.3664 no .
H(12) H(19) 2.5218 no .
H(13) H(16) 3.4061 no .
H(13) H(19) 2.7010 no .
H(13) H(21) 3.3315 no .
H(14) H(16) 2.2880 no .
H(14) H(17) 2.7300 no .
H(14) H(18) 3.3966 no .
H(15) H(16) 2.7039 no .
H(15) H(17) 3.5644 no .
H(15) H(18) 3.5696 no .
H(15) H(19) 3.1314 no .
H(19) H(21) 2.3998 no .
H(20) H(21) 3.0176 no .
H(21) H(22) 2.3427 no .
H(22) H(23) 2.3498 no .
H(23) H(24) 2.4068 no .
H(23) H(25) 3.0321 no .
H(23) H(29) 3.3061 no .
H(24) H(29) 2.7185 no .
H(24) H(31) 3.1384 no .
H(24) H(33) 3.4740 no .
H(24) H(34) 2.3040 no .
H(24) H(35) 2.9629 no .
H(24) H(37) 2.3913 no .
H(25) H(34) 3.5580 no .
H(25) H(35) 2.6806 no .
H(25) H(37) 2.9232 no .
H(25) H(39) 3.5885 no .
H(25) H(40) 2.5981 no .
H(26) H(29) 3.3853 no .
H(26) H(30) 2.3006 no .
H(26) H(31) 2.7007 no .
H(26) H(32) 3.3827 no .
H(26) H(33) 3.4719 no .
H(26) H(43) 3.3367 no .
H(27) H(29) 3.5657 no .
H(27) H(30) 2.7245 no .
H(27) H(31) 3.5420 no .
H(27) H(32) 2.2778 no .
H(27) H(33) 2.6339 no .
H(27) H(34) 3.3598 no .
H(27) H(41) 3.2689 no .
H(27) H(43) 3.1751 no .
H(28) H(30) 3.4246 no .
H(28) H(31) 3.5862 no .
H(28) H(32) 2.7642 no .
H(28) H(33) 3.5388 no .
H(28) H(41) 2.5771 no .
H(28) H(42) 3.3367 no .
H(28) H(43) 1.8481 no .
H(29) H(32) 3.3411 no .
H(29) H(33) 2.2430 no .
H(29) H(34) 2.5696 no .
H(30) H(32) 3.5171 no .
H(30) H(33) 2.5879 no .
H(30) H(34) 3.4199 no .
H(31) H(33) 3.3429 no .
H(31) H(34) 3.4938 no .
H(32) H(36) 3.4294 no .
H(32) H(37) 2.6954 no .
H(32) H(41) 2.4025 no .
H(32) H(43) 3.2720 no .
H(33) H(37) 3.4120 no .
H(34) H(35) 3.3922 no .
H(34) H(36) 3.2306 no .
H(34) H(37) 1.9039 no .
H(34) H(41) 3.2400 no .
H(35) H(38) 3.3775 no .
H(35) H(39) 2.2454 no .
H(35) H(40) 2.6875 no .
H(35) H(41) 3.5389 no .
H(36) H(38) 3.5545 no .
H(36) H(39) 2.6549 no .
H(36) H(40) 3.5275 no .
H(36) H(41) 2.4864 no .
H(36) H(42) 2.8137 no .
H(36) H(43) 3.5508 no .
H(37) H(39) 3.3460 no .
H(37) H(40) 3.5574 no .
H(37) H(41) 2.8439 no .
H(38) H(41) 3.3938 no .
H(38) H(42) 2.3225 no .
H(38) H(43) 2.7055 no .
H(39) H(42) 2.7658 no .
H(39) H(43) 3.5698 no .
H(40) H(42) 3.4517 no .
H(40) H(43) 3.5994 no .
H(44) H(47) 3.4199 no .
H(44) H(48) 2.3429 no .
H(44) H(49) 2.7143 no .
H(44) H(50) 3.3147 no .
H(44) H(51) 3.4937 no .
H(44) H(54) 3.3972 no .
H(44) H(55) 2.7028 no .
H(44) H(56) 2.3989 no .
H(44) H(58) 3.1583 no .
H(45) H(47) 3.5659 no .
H(45) H(48) 2.6989 no .
H(45) H(49) 3.5277 no .
H(45) H(50) 2.2456 no .
H(45) H(51) 2.6554 no .
H(45) H(52) 3.3809 no .
H(45) H(55) 3.4577 no .
H(46) H(48) 3.4302 no .
H(46) H(50) 2.6061 no .
H(46) H(51) 3.4613 no .
H(46) H(52) 3.5154 no .
H(46) H(53) 3.4474 no .
H(46) H(54) 3.2668 no .
H(46) H(55) 1.9609 no .
H(46) H(56) 3.2488 no .
H(47) H(50) 3.3622 no .
H(47) H(51) 2.2282 no .
H(47) H(52) 2.6890 no .
H(47) H(58) 3.2999 no .
H(47) H(62) 2.9576 no .
H(47) H(63) 2.7275 no .
H(48) H(50) 3.5018 no .
H(48) H(51) 2.6100 no .
H(48) H(52) 3.5046 no .
H(48) H(56) 3.4006 no .
H(48) H(58) 3.1377 no .
H(49) H(51) 3.3080 no .
H(49) H(52) 3.5395 no .
H(49) H(56) 2.6507 no .
H(49) H(57) 3.3214 no .
H(49) H(58) 1.8018 no .
H(49) H(62) 2.4526 no .
H(49) H(63) 3.0109 no .
H(51) H(63) 3.5785 no .
H(52) H(63) 2.5745 no .
H(53) H(56) 3.4066 no .
H(53) H(57) 3.5147 no .
H(53) H(59) 3.3949 no .
H(53) H(60) 2.3110 no .
H(53) H(61) 2.7049 no .
H(54) H(56) 2.3041 no .
H(54) H(57) 2.6740 no .
H(54) H(58) 3.4018 no .
H(54) H(59) 3.5821 no .
H(54) H(60) 2.7363 no .
H(54) H(61) 3.5500 no .
H(55) H(56) 2.7645 no .
H(55) H(57) 3.5478 no .
H(55) H(60) 3.4193 no .
H(55) H(61) 3.5717 no .
H(56) H(59) 3.3668 no .
H(56) H(60) 3.5421 no .
H(57) H(59) 2.2783 no .
H(57) H(60) 2.6323 no .
H(57) H(61) 3.3805 no .
H(57) H(62) 3.5164 no .
H(58) H(59) 2.6291 no .
H(58) H(60) 3.4757 no .
H(58) H(61) 3.5561 no .
H(58) H(62) 2.4160 no .
H(59) H(62) 2.6743 no .
H(59) H(64) 3.2609 no .
H(61) H(62) 3.0767 no .
H(62) H(64) 2.3950 no .
H(63) H(64) 3.0387 no .
H(64) H(65) 2.3643 no .
H(65) H(66) 2.3194 no .
H(66) H(67) 2.4562 no .
H(66) H(68) 3.0336 no .
H(66) H(72) 3.4619 no .
H(67) H(72) 2.6257 no .
H(67) H(74) 3.0156 no .
H(67) H(76) 3.5054 no .
H(67) H(77) 2.4329 no .
H(67) H(81) 2.9615 no .
H(67) H(83) 2.5305 no .
H(68) H(81) 2.6880 no .
H(68) H(83) 3.0416 no .
H(68) H(85) 3.5044 no .
H(68) H(86) 2.4555 no .
H(69) H(72) 3.4213 no .
H(69) H(73) 2.3289 no .
H(69) H(74) 2.7218 no .
H(69) H(75) 3.4036 no .
H(69) H(76) 3.4952 no .
H(69) H(80) 3.4931 no .
H(70) H(72) 3.5912 no .
H(70) H(73) 2.7276 no .
H(70) H(74) 3.5495 no .
H(70) H(75) 2.3141 no .
H(70) H(76) 2.6740 no .
H(70) H(77) 3.4182 no .
H(70) H(78) 3.3904 no .
H(70) H(80) 3.3399 no .
H(71) H(73) 3.4142 no .
H(71) H(74) 3.5736 no .
H(71) H(75) 2.7587 no .
H(71) H(76) 3.5294 no .
H(71) H(78) 2.6839 no .
H(71) H(79) 3.4971 no .
H(71) H(80) 2.0214 no .
H(72) H(75) 3.3212 no .
H(72) H(76) 2.2065 no .
H(72) H(77) 2.5750 no .
H(73) H(75) 3.4913 no .
H(73) H(76) 2.5518 no .
H(73) H(77) 3.4259 no .
H(74) H(76) 3.3061 no .
H(74) H(77) 3.5036 no .
H(75) H(78) 2.4067 no .
H(75) H(80) 3.2817 no .
H(75) H(82) 3.3412 no .
H(75) H(83) 2.5642 no .
H(76) H(83) 3.2326 no .
H(77) H(78) 3.1800 no .
H(77) H(81) 3.1989 no .
H(77) H(82) 3.0849 no .
H(77) H(83) 1.7168 no .
H(78) H(81) 3.4306 no .
H(78) H(82) 2.3559 no .
H(78) H(83) 2.7338 no .
H(78) H(84) 3.3459 no .
H(78) H(85) 3.5612 no .
H(79) H(81) 3.5109 no .
H(79) H(82) 2.6465 no .
H(79) H(83) 3.4958 no .
H(79) H(84) 2.2411 no .
H(79) H(85) 2.6763 no .
H(79) H(86) 3.3538 no .
H(80) H(82) 3.3962 no .
H(80) H(83) 3.5843 no .
H(80) H(84) 2.6165 no .
H(80) H(85) 3.4896 no .
H(80) H(86) 3.4873 no .
H(81) H(84) 3.3041 no .
H(81) H(85) 2.1951 no .
H(81) H(86) 2.6179 no .
H(82) H(84) 3.4570 no .
H(82) H(85) 2.5972 no .
H(82) H(86) 3.4536 no .
H(83) H(85) 3.3219 no .
H(83) H(86) 3.5115 no .
Cl(1) H(64) 3.4898 no 3_555
Cl(2) H(21) 2.8845 no 4_555
Cl(2) H(49) 3.5070 no 3_555
Cl(2) H(58) 3.0311 no 3_555
Cl(2) H(62) 2.8217 no 3_555
Cl(2) H(64) 3.1323 no 3_555
Cl(3) H(4) 3.3507 no 4_555
Cl(3) H(19) 3.3904 no 4_555
Cl(3) H(20) 3.3023 no 4_555
Cl(4) H(2) 3.3871 no 4_545
Cl(4) H(22) 2.9590 no .
Cl(4) H(23) 2.9803 no .
Cl(5) H(23) 3.0166 no .
Cl(5) H(24) 3.1678 no .
Cl(5) H(67) 3.0742 no 4_556
Cl(5) H(83) 3.4921 no 4_556
Cl(6) H(35) 3.5468 no 4_546
Cl(6) H(36) 3.0458 no 4_546
Cl(6) H(76) 2.9977 no 4_556
Cl(6) H(77) 3.1550 no 4_556
O(1) H(65) 2.7098 no 3_555
O(1) H(79) 2.8983 no 2_656
O(1) H(82) 2.9115 no 2_656
O(1) H(85) 3.3430 no 2_656
O(2) H(24) 3.4891 no 3_545
O(2) H(25) 2.7416 no 3_545
O(2) H(35) 2.8180 no 3_545
O(2) H(81) 2.5734 no 2_656
O(2) H(85) 3.1671 no 2_656
O(3) H(47) 3.0273 no .
O(3) H(47) 3.0273 no 2_555
O(3) H(51) 3.5867 no .
O(3) H(51) 3.5867 no 2_555
O(3) H(52) 3.4220 no .
O(3) H(52) 3.4220 no 2_555
O(3) H(63) 3.1020 no .
O(3) H(63) 3.1020 no 2_555
O(4) H(54) 3.4406 no 3_545
O(4) H(78) 3.0582 no 2_656
C(2) H(22) 3.2229 no 4_555
C(2) H(69) 2.9825 no 4_555
C(2) H(73) 3.2488 no 4_555
C(3) H(39) 3.4974 no 4_545
C(3) H(73) 3.2624 no 4_555
C(6) H(56) 3.0903 no 2_555
C(6) H(57) 3.5319 no 2_555
C(7) H(44) 3.4265 no 2_555
C(7) H(48) 3.4687 no 2_555
C(7) H(56) 3.3600 no 2_555
C(8) H(20) 3.3872 no 4_555
C(9) H(16) 3.4246 no 4_545
C(10) H(16) 3.5903 no 4_545
C(10) H(18) 3.3654 no 4_545
C(11) H(3) 3.1254 no 4_545
C(11) H(18) 2.9328 no 4_545
C(11) H(48) 3.4010 no 2_555
C(11) H(49) 3.3279 no 2_555
C(12) H(3) 3.0725 no 4_545
C(12) H(18) 3.4041 no 4_545
C(12) H(47) 3.4109 no 2_555
C(12) H(48) 3.2938 no 2_555
C(13) H(50) 3.4929 no .
C(17) H(27) 3.3284 no 2_656
C(17) H(32) 3.3420 no 2_656
C(17) H(65) 3.4097 no 3_555
C(18) H(17) 3.3795 no 4_545
C(18) H(71) 3.4112 no .
C(19) H(27) 3.4035 no 2_656
C(19) H(66) 3.1927 no 4_556
C(19) H(79) 3.5437 no .
C(19) H(80) 3.2454 no .
C(21) H(68) 2.9405 no 4_556
C(22) H(6) 3.4705 no 4_555
C(22) H(57) 3.4626 no 3_555
C(23) H(41) 3.1374 no 2_656
C(23) H(42) 3.5159 no 2_656
C(23) H(59) 3.1436 no 3_555
C(23) H(60) 3.5074 no 3_555
C(25) H(82) 3.5817 no 4_556
C(26) H(13) 3.3672 no 2_555
C(26) H(21) 3.5033 no 2_555
C(26) H(22) 3.4282 no 2_555
C(26) H(51) 3.5478 no 2_555
C(27) H(23) 3.3338 no .
C(27) H(51) 3.4744 no 2_555
C(29) H(75) 3.2960 no 4_556
C(29) H(77) 3.3849 no 4_556
C(30) H(11) 3.1225 no 2_555
C(30) H(12) 3.4340 no 2_555
C(30) H(13) 3.2387 no 2_555
C(30) H(38) 3.3781 no 3_445
C(31) H(36) 3.3848 no 4_546
C(31) H(42) 3.2877 no 3_445
C(31) H(43) 3.3467 no 3_445
C(35) H(28) 3.5988 no 3_445
C(35) H(32) 3.4495 no 4_546
C(35) H(79) 3.2708 no 4_546
C(36) H(32) 3.4446 no 4_546
C(36) H(34) 3.2633 no 4_546
C(36) H(37) 3.3314 no 4_546
C(36) H(79) 3.2263 no 4_546
C(36) H(84) 2.9599 no 4_546
C(37) H(36) 3.4005 no 4_546
C(37) H(37) 3.4580 no 4_546
C(38) H(36) 3.5241 no 4_546
C(38) H(37) 3.3832 no 4_546
C(40) H(1) 2.8715 no 4_545
C(40) H(10) 3.4950 no 4_545
C(40) H(29) 3.2718 no .
C(41) H(1) 3.5408 no 4_545
C(41) H(5) 3.2739 no 4_545
C(42) H(53) 3.0288 no 4_546
C(42) H(55) 3.4725 no 4_546
C(44) H(33) 2.9902 no .
C(44) H(66) 3.2555 no 4_556
C(45) H(46) 3.2767 no 4_546
C(45) H(55) 3.4418 no 4_546
C(46) H(66) 3.2359 no 4_556
C(46) H(72) 3.3027 no 4_556
C(47) H(14) 3.4411 no 4_545
C(47) H(44) 3.5987 no 3_545
C(47) H(82) 3.3239 no 2_656
C(48) H(9) 3.5778 no .
C(48) H(14) 3.1393 no 4_545
C(49) H(8) 3.4325 no .
C(49) H(9) 3.5270 no .
C(50) H(65) 3.1228 no 3_555
C(50) H(85) 3.3477 no 2_656
C(51) H(4) 2.8798 no 2_655
C(51) H(5) 3.1940 no 2_655
C(51) H(8) 3.4617 no 2_655
C(51) H(25) 3.5212 no 3_545
C(51) H(35) 3.5131 no 3_545
C(51) H(85) 3.3402 no 2_656
C(52) H(4) 3.1924 no 2_655
C(52) H(8) 3.0396 no 2_655
C(53) H(45) 3.5928 no 3_545
C(53) H(50) 3.4795 no 3_545
C(54) H(23) 3.3017 no 3_545
C(54) H(24) 3.4392 no 3_545
C(54) H(25) 2.7948 no 3_545
C(54) H(45) 3.2272 no 3_545
C(54) H(50) 2.7190 no 3_545
C(54) H(81) 3.2966 no 2_656
C(55) H(2) 2.8272 no 3_445
C(55) H(7) 3.0769 no 3_445
C(55) H(22) 3.4338 no 2_555
C(55) H(47) 3.2960 no .
C(55) H(63) 3.4114 no .
C(55) H(63) 3.5400 no 2_555
C(56) H(7) 3.0030 no 3_445
C(56) H(63) 3.0791 no .
C(57) H(2) 3.2270 no 4_545
C(57) H(7) 3.5757 no 4_545
C(57) H(63) 3.1309 no .
C(58) H(30) 2.9387 no 2_656
C(58) H(33) 3.0988 no 2_656
C(58) H(70) 3.3528 no 2_656
C(58) H(71) 3.4556 no 2_656
C(58) H(75) 3.3422 no 2_656
C(58) H(78) 2.7841 no 2_656
C(58) H(80) 3.4893 no 2_656
C(59) H(10) 3.3470 no 3_546
C(59) H(11) 3.2895 no 3_546
C(59) H(30) 3.0496 no 2_656
C(59) H(54) 3.5925 no 4_546
C(59) H(70) 3.5076 no 2_656
C(60) H(53) 3.5992 no 4_546
C(60) H(54) 2.6192 no 4_546
C(60) H(75) 3.5044 no .
C(61) H(54) 3.3244 no 3_545
H(1) C(40) 2.8715 no 4_555
H(1) C(41) 3.5408 no 4_555
H(1) H(22) 3.4468 no 4_555
H(1) H(69) 2.2165 no 4_555
H(1) H(70) 2.7208 no 4_555
H(1) H(71) 3.5747 no 4_555
H(1) H(73) 2.7541 no 4_555
H(2) Cl(4) 3.3871 no 4_555
H(2) C(55) 2.8272 no 3_555
H(2) C(57) 3.2270 no 4_555
H(2) H(22) 3.0386 no 4_555
H(2) H(69) 3.0117 no 4_555
H(2) H(73) 2.9895 no 4_555
H(3) C(11) 3.1254 no 4_555
H(3) C(12) 3.0725 no 4_555
H(3) H(21) 2.8200 no 4_555
H(3) H(22) 2.7044 no 4_555
H(3) H(69) 3.3831 no 4_555
H(4) Cl(3) 3.3507 no 4_545
H(4) C(51) 2.8798 no 2_655
H(4) C(52) 3.1924 no 2_655
H(4) H(39) 3.3482 no 4_545
H(4) H(40) 3.0948 no 4_545
H(5) C(41) 3.2739 no 4_555
H(5) C(51) 3.1940 no 2_655
H(5) H(39) 3.5154 no 4_545
H(5) H(72) 3.5307 no 4_555
H(5) H(73) 2.3528 no 4_555
H(6) C(22) 3.4705 no 4_545
H(6) H(38) 3.4707 no 4_545
H(6) H(39) 3.0721 no 4_545
H(6) H(40) 3.3112 no 4_545
H(7) C(55) 3.0769 no 3_555
H(7) C(56) 3.0030 no 3_555
H(7) C(57) 3.5757 no 4_555
H(8) C(49) 3.4325 no .
H(8) C(51) 3.4617 no 2_655
H(8) C(52) 3.0396 no 2_655
H(9) C(48) 3.5778 no .
H(9) C(49) 3.5270 no .
H(10) C(40) 3.4950 no 4_555
H(10) C(59) 3.3470 no 3_454
H(10) H(69) 3.5113 no 4_555
H(10) H(70) 2.6814 no 4_555
H(11) C(30) 3.1225 no 2_555
H(11) C(59) 3.2895 no 3_454
H(11) H(54) 3.4927 no 2_555
H(11) H(56) 2.3770 no 2_555
H(11) H(57) 3.0751 no 2_555
H(12) C(30) 3.4340 no 2_555
H(12) H(38) 3.4597 no 4_545
H(12) H(56) 3.0263 no 2_555
H(12) H(57) 3.0903 no 2_555
H(13) C(26) 3.3672 no 2_555
H(13) C(30) 3.2387 no 2_555
H(13) H(44) 2.9365 no 2_555
H(13) H(48) 2.8557 no 2_555
H(13) H(49) 3.0318 no 2_555
H(13) H(56) 2.5850 no 2_555
H(13) H(58) 3.1004 no 2_555
H(14) C(47) 3.4411 no 4_555
H(14) C(48) 3.1393 no 4_555
H(14) H(44) 3.0343 no 2_555
H(14) H(48) 3.5366 no 2_555
H(14) H(56) 3.4671 no 2_555
H(15) H(48) 3.5033 no 2_555
H(16) C(9) 3.4246 no 4_555
H(16) C(10) 3.5903 no 4_555
H(16) H(20) 2.6882 no 4_555
H(16) H(21) 3.5358 no 4_555
H(17) C(18) 3.3795 no 4_555
H(17) H(30) 3.0094 no 4_555
H(17) H(31) 2.9861 no 4_555
H(18) C(10) 3.3654 no 4_555
H(18) C(11) 2.9328 no 4_555
H(18) C(12) 3.4041 no 4_555
H(18) H(20) 3.3742 no 4_555
H(18) H(21) 2.8425 no 4_555
H(18) H(31) 3.5677 no 4_555
H(19) Cl(3) 3.3904 no 4_545
H(20) Cl(3) 3.3023 no 4_545
H(20) C(8) 3.3872 no 4_545
H(20) H(16) 2.6882 no 4_545
H(20) H(18) 3.3742 no 4_545
H(21) Cl(2) 2.8845 no 4_545
H(21) C(26) 3.5033 no 2_555
H(21) H(3) 2.8200 no 4_545
H(21) H(16) 3.5358 no 4_545
H(21) H(18) 2.8425 no 4_545
H(21) H(47) 3.5582 no 2_555
H(21) H(48) 3.4629 no 2_555
H(21) H(49) 2.9558 no 2_555
H(21) H(58) 3.4151 no 2_555
H(22) Cl(4) 2.9590 no .
H(22) C(2) 3.2229 no 4_545
H(22) C(26) 3.4282 no 2_555
H(22) C(55) 3.4338 no 2_555
H(22) H(1) 3.4468 no 4_545
H(22) H(2) 3.0386 no 4_545
H(22) H(3) 2.7044 no 4_545
H(22) H(47) 2.9751 no 2_555
H(22) H(48) 3.2878 no 2_555
H(22) H(49) 3.4799 no 2_555
H(22) H(52) 3.1664 no .
H(23) Cl(4) 2.9803 no .
H(23) Cl(5) 3.0166 no .
H(23) C(27) 3.3338 no .
H(23) C(54) 3.3017 no 3_455
H(23) H(50) 2.8227 no .
H(23) H(52) 3.0313 no .
H(24) Cl(5) 3.1678 no .
H(24) O(2) 3.4891 no 3_455
H(24) C(54) 3.4392 no 3_455
H(25) O(2) 2.7416 no 3_455
H(25) C(51) 3.5212 no 3_455
H(25) C(54) 2.7948 no 3_455
H(26) H(65) 2.9809 no 3_555
H(27) C(17) 3.3284 no 2_656
H(27) C(19) 3.4035 no 2_656
H(27) H(27) 2.4436 no 2_656
H(27) H(28) 3.5496 no 2_656
H(27) H(32) 2.7318 no 2_656
H(27) H(33) 3.3258 no 2_656
H(27) H(65) 3.5081 no 3_555
H(28) C(35) 3.5988 no 3_555
H(28) H(27) 3.5496 no 2_656
H(28) H(32) 3.1534 no 2_656
H(28) H(41) 3.4633 no 2_656
H(28) H(64) 3.4835 no 3_555
H(28) H(65) 3.2041 no 3_555
H(29) C(40) 3.2718 no .
H(29) H(69) 3.3427 no .
H(29) H(70) 3.4054 no .
H(29) H(71) 2.6015 no .
H(29) H(80) 3.1977 no .
H(30) C(58) 2.9387 no 2_656
H(30) C(59) 3.0496 no 2_656
H(30) H(17) 3.0094 no 4_545
H(30) H(71) 3.4194 no .
H(31) H(17) 2.9861 no 4_545
H(31) H(18) 3.5677 no 4_545
H(32) C(17) 3.3420 no 2_656
H(32) C(35) 3.4495 no 4_556
H(32) C(36) 3.4446 no 4_556
H(32) H(27) 2.7318 no 2_656
H(32) H(28) 3.1534 no 2_656
H(32) H(65) 3.2076 no 4_556
H(32) H(66) 3.1844 no 4_556
H(33) C(44) 2.9902 no .
H(33) C(58) 3.0988 no 2_656
H(33) H(27) 3.3258 no 2_656
H(33) H(65) 3.5204 no 4_556
H(33) H(66) 3.2010 no 4_556
H(33) H(71) 3.3634 no .
H(33) H(78) 3.1654 no .
H(33) H(79) 2.8404 no .
H(33) H(80) 2.5003 no .
H(34) C(36) 3.2633 no 4_556
H(34) H(66) 2.6854 no 4_556
H(34) H(79) 3.5679 no .
H(34) H(80) 3.1648 no .
H(35) Cl(6) 3.5468 no 4_556
H(35) O(2) 2.8180 no 3_455
H(35) C(51) 3.5131 no 3_455
H(35) H(68) 2.7515 no 4_556
H(35) H(86) 3.5022 no 4_556
H(36) Cl(6) 3.0458 no 4_556
H(36) C(31) 3.3848 no 4_556
H(36) C(37) 3.4005 no 4_556
H(36) C(38) 3.5241 no 4_556
H(36) H(60) 3.1250 no 4_556
H(36) H(61) 2.8000 no 4_556
H(36) H(68) 2.8208 no 4_556
H(37) C(36) 3.3314 no 4_556
H(37) C(37) 3.4580 no 4_556
H(37) C(38) 3.3832 no 4_556
H(37) H(66) 3.0968 no 4_556
H(37) H(67) 3.5509 no 4_556
H(37) H(68) 2.7456 no 4_556
H(38) C(30) 3.3781 no 3_555
H(38) H(6) 3.4707 no 4_555
H(38) H(12) 3.4597 no 4_555
H(38) H(57) 2.5475 no 3_555
H(38) H(58) 3.4240 no 3_555
H(38) H(59) 3.3818 no 3_555
H(39) C(3) 3.4974 no 4_555
H(39) H(4) 3.3482 no 4_555
H(39) H(5) 3.5154 no 4_555
H(39) H(6) 3.0721 no 4_555
H(40) H(4) 3.0948 no 4_555
H(40) H(6) 3.3112 no 4_555
H(41) C(23) 3.1374 no 2_656
H(41) H(28) 3.4633 no 2_656
H(41) H(41) 2.7136 no 2_656
H(41) H(42) 3.1523 no 2_656
H(41) H(43) 3.0335 no 2_656
H(41) H(60) 3.2949 no 4_556
H(42) C(23) 3.5159 no 2_656
H(42) C(31) 3.2877 no 3_555
H(42) H(41) 3.1523 no 2_656
H(42) H(42) 3.1437 no 2_656
H(42) H(57) 3.2140 no 3_555
H(42) H(59) 2.8220 no 3_555
H(42) H(60) 2.8744 no 3_555
H(42) H(60) 3.0895 no 4_556
H(43) C(31) 3.3467 no 3_555
H(43) H(41) 3.0335 no 2_656
H(43) H(59) 2.6020 no 3_555
H(43) H(60) 3.2981 no 3_555
H(44) C(7) 3.4265 no 2_555
H(44) C(47) 3.5987 no 3_455
H(44) H(13) 2.9365 no 2_555
H(44) H(14) 3.0343 no 2_555
H(45) C(53) 3.5928 no 3_455
H(45) C(54) 3.2272 no 3_455
H(46) C(45) 3.2767 no 4_556
H(46) H(81) 3.3575 no 4_556
H(46) H(82) 2.8401 no 4_556
H(46) H(83) 3.1097 no 4_556
H(47) O(3) 3.0273 no .
H(47) C(12) 3.4109 no 2_555
H(47) C(55) 3.2960 no .
H(47) H(21) 3.5582 no 2_555
H(47) H(22) 2.9751 no 2_555
H(47) H(51) 3.0340 no 2_555
H(48) C(7) 3.4687 no 2_555
H(48) C(11) 3.4010 no 2_555
H(48) C(12) 3.2938 no 2_555
H(48) H(13) 2.8557 no 2_555
H(48) H(14) 3.5366 no 2_555
H(48) H(15) 3.5033 no 2_555
H(48) H(21) 3.4629 no 2_555
H(48) H(22) 3.2878 no 2_555
H(48) H(51) 3.2891 no 2_555
H(49) Cl(2) 3.5070 no 3_445
H(49) C(11) 3.3279 no 2_555
H(49) H(13) 3.0318 no 2_555
H(49) H(21) 2.9558 no 2_555
H(49) H(22) 3.4799 no 2_555
H(50) C(13) 3.4929 no .
H(50) C(53) 3.4795 no 3_455
H(50) C(54) 2.7190 no 3_455
H(50) H(23) 2.8227 no .
H(51) O(3) 3.5867 no .
H(51) C(26) 3.5478 no 2_555
H(51) C(27) 3.4744 no 2_555
H(51) H(47) 3.0340 no 2_555
H(51) H(48) 3.2891 no 2_555
H(51) H(51) 2.5333 no 2_555
H(52) O(3) 3.4220 no .
H(52) H(22) 3.1664 no .
H(52) H(23) 3.0313 no .
H(53) C(42) 3.0288 no 4_556
H(53) C(60) 3.5992 no 4_556
H(53) H(75) 2.8151 no 4_556
H(53) H(76) 2.8701 no 4_556
H(53) H(77) 2.8845 no 4_556
H(53) H(83) 3.5875 no 4_556
H(54) O(4) 3.4406 no 3_455
H(54) C(59) 3.5925 no 4_556
H(54) C(60) 2.6192 no 4_556
H(54) C(61) 3.3244 no 3_455
H(54) H(11) 3.4927 no 2_555
H(54) H(75) 3.3794 no 4_556
H(55) C(42) 3.4725 no 4_556
H(55) C(45) 3.4418 no 4_556
H(55) H(75) 3.1740 no 4_556
H(55) H(77) 3.0284 no 4_556
H(55) H(82) 3.1127 no 4_556
H(55) H(83) 2.8980 no 4_556
H(56) C(6) 3.0903 no 2_555
H(56) C(7) 3.3600 no 2_555
H(56) H(11) 2.3770 no 2_555
H(56) H(12) 3.0263 no 2_555
H(56) H(13) 2.5850 no 2_555
H(56) H(14) 3.4671 no 2_555
H(57) C(6) 3.5319 no 2_555
H(57) C(22) 3.4626 no 3_445
H(57) H(11) 3.0751 no 2_555
H(57) H(12) 3.0903 no 2_555
H(57) H(38) 2.5475 no 3_445
H(57) H(42) 3.2140 no 3_445
H(58) Cl(2) 3.0311 no 3_445
H(58) H(13) 3.1004 no 2_555
H(58) H(21) 3.4151 no 2_555
H(58) H(38) 3.4240 no 3_445
H(59) C(23) 3.1436 no 3_445
H(59) H(38) 3.3818 no 3_445
H(59) H(42) 2.8220 no 3_445
H(59) H(43) 2.6020 no 3_445
H(60) C(23) 3.5074 no 3_445
H(60) H(36) 3.1250 no 4_546
H(60) H(41) 3.2949 no 4_546
H(60) H(42) 2.8744 no 3_445
H(60) H(42) 3.0895 no 4_546
H(60) H(43) 3.2981 no 3_445
H(61) H(36) 2.8000 no 4_546
H(62) Cl(2) 2.8217 no 3_445
H(63) O(3) 3.1020 no .
H(63) C(55) 3.4114 no .
H(63) C(55) 3.5400 no 2_555
H(63) C(56) 3.0791 no .
H(63) C(57) 3.1309 no .
H(64) Cl(1) 3.4898 no 3_445
H(64) Cl(2) 3.1323 no 3_445
H(64) H(28) 3.4835 no 3_445
H(65) O(1) 2.7098 no 3_445
H(65) C(17) 3.4097 no 3_445
H(65) C(50) 3.1228 no 3_445
H(65) H(26) 2.9809 no 3_445
H(65) H(27) 3.5081 no 3_445
H(65) H(28) 3.2041 no 3_445
H(65) H(32) 3.2076 no 4_546
H(65) H(33) 3.5204 no 4_546
H(65) H(79) 2.7068 no 4_546
H(66) C(19) 3.1927 no 4_546
H(66) C(44) 3.2555 no 4_546
H(66) C(46) 3.2359 no 4_546
H(66) H(32) 3.1844 no 4_546
H(66) H(33) 3.2010 no 4_546
H(66) H(34) 2.6854 no 4_546
H(66) H(37) 3.0968 no 4_546
H(66) H(79) 2.6203 no 4_546
H(66) H(80) 3.1291 no 4_546
H(66) H(84) 2.3409 no 4_546
H(66) H(85) 3.5004 no 4_546
H(67) Cl(5) 3.0742 no 4_546
H(67) H(37) 3.5509 no 4_546
H(67) H(84) 3.2518 no 4_546
H(68) C(21) 2.9405 no 4_546
H(68) H(35) 2.7515 no 4_546
H(68) H(36) 2.8208 no 4_546
H(68) H(37) 2.7456 no 4_546
H(69) C(2) 2.9825 no 4_545
H(69) H(1) 2.2165 no 4_545
H(69) H(2) 3.0117 no 4_545
H(69) H(3) 3.3831 no 4_545
H(69) H(10) 3.5113 no 4_545
H(69) H(29) 3.3427 no .
H(70) C(58) 3.3528 no 2_656
H(70) C(59) 3.5076 no 2_656
H(70) H(1) 2.7208 no 4_545
H(70) H(10) 2.6814 no 4_545
H(70) H(29) 3.4054 no .
H(71) C(18) 3.4112 no .
H(71) C(58) 3.4556 no 2_656
H(71) H(1) 3.5747 no 4_545
H(71) H(29) 2.6015 no .
H(71) H(30) 3.4194 no .
H(71) H(33) 3.3634 no .
H(72) C(46) 3.3027 no 4_546
H(72) H(5) 3.5307 no 4_545
H(72) H(84) 2.9057 no 4_546
H(72) H(85) 3.2225 no 4_546
H(72) H(86) 3.2388 no 4_546
H(73) C(2) 3.2488 no 4_545
H(73) C(3) 3.2624 no 4_545
H(73) H(1) 2.7541 no 4_545
H(73) H(2) 2.9895 no 4_545
H(73) H(5) 2.3528 no 4_545
H(75) C(29) 3.2960 no 4_546
H(75) C(58) 3.3422 no 2_656
H(75) C(60) 3.5044 no .
H(75) H(53) 2.8151 no 4_546
H(75) H(54) 3.3794 no 4_546
H(75) H(55) 3.1740 no 4_546
H(76) Cl(6) 2.9977 no 4_546
H(76) H(53) 2.8701 no 4_546
H(77) Cl(6) 3.1550 no 4_546
H(77) C(29) 3.3849 no 4_546
H(77) H(53) 2.8845 no 4_546
H(77) H(55) 3.0284 no 4_546
H(78) O(4) 3.0582 no 2_656
H(78) C(58) 2.7841 no 2_656
H(78) H(33) 3.1654 no .
H(79) O(1) 2.8983 no 2_656
H(79) C(19) 3.5437 no .
H(79) C(35) 3.2707 no 4_556
H(79) C(36) 3.2263 no 4_556
H(79) H(33) 2.8404 no .
H(79) H(34) 3.5679 no .
H(79) H(65) 2.7068 no 4_556
H(79) H(66) 2.6203 no 4_556
H(80) C(19) 3.2454 no .
H(80) C(58) 3.4893 no 2_656
H(80) H(29) 3.1977 no .
H(80) H(33) 2.5003 no .
H(80) H(34) 3.1648 no .
H(80) H(66) 3.1291 no 4_556
H(81) O(2) 2.5734 no 2_656
H(81) C(54) 3.2966 no 2_656
H(81) H(46) 3.3575 no 4_546
H(82) O(1) 2.9115 no 2_656
H(82) C(25) 3.5817 no 4_546
H(82) C(47) 3.3239 no 2_656
H(82) H(46) 2.8401 no 4_546
H(82) H(55) 3.1127 no 4_546
H(83) Cl(5) 3.4921 no 4_546
H(83) H(46) 3.1097 no 4_546
H(83) H(53) 3.5875 no 4_546
H(83) H(55) 2.8981 no 4_546
H(84) C(36) 2.9599 no 4_556
H(84) H(66) 2.3409 no 4_556
H(84) H(67) 3.2518 no 4_556
H(84) H(72) 2.9057 no 4_556
H(85) O(1) 3.3430 no 2_656
H(85) O(2) 3.1671 no 2_656
H(85) C(50) 3.3477 no 2_656
H(85) C(51) 3.3402 no 2_656
H(85) H(66) 3.5004 no 4_556
H(85) H(72) 3.2225 no 4_556
H(86) H(35) 3.5022 no 4_546
H(86) H(72) 3.2388 no 4_556

loop_
_geom_torsion_atom_site_label_1
_geom_torsion_atom_site_label_2
_geom_torsion_atom_site_label_3
_geom_torsion_atom_site_label_4
_geom_torsion
_geom_torsion_publ_flag
_geom_torsion_site_symmetry_1
_geom_torsion_site_symmetry_3
_geom_torsion_site_symmetry_4
Cl(1) W(1) P(1) C(1) -51.12(12) no . . .
Cl(1) W(1) P(1) C(5) 167.33(12) no . . .
Cl(1) W(1) P(1) C(9) 58.98(10) no . . .
Cl(1) W(1) P(2) C(15) -118.12(9) no . . .
Cl(1) W(1) P(2) C(16) -10.42(11) no . . .
Cl(1) W(1) P(2) C(20) 132.24(10) no . . .
Cl(1) W(1) N(1) C(10) -66.7(3) no . . .
Cl(1) W(1) N(1) C(14) 111.8(3) no . . .
Cl(2) W(1) P(1) C(1) 40.33(11) no . . .
Cl(2) W(1) P(1) C(5) -101.22(11) no . . .
Cl(2) W(1) P(1) C(9) 150.43(9) no . . .
Cl(2) W(1) P(2) C(15) 150.29(8) no . . .
Cl(2) W(1) P(2) C(16) -102.02(11) no . . .
Cl(2) W(1) P(2) C(20) 40.64(11) no . . .
Cl(3) W(1) P(1) C(1) 131.61(10) no . . .
Cl(3) W(1) P(1) C(5) -9.94(12) no . . .
Cl(3) W(1) P(1) C(9) -118.29(9) no . . .
Cl(3) W(1) P(2) C(15) 59.64(8) no . . .
Cl(3) W(1) P(2) C(16) 167.34(10) no . . .
Cl(3) W(1) P(2) C(20) -50.00(10) no . . .
Cl(3) W(1) N(1) C(10) 114.5(3) no . . .
Cl(3) W(1) N(1) C(14) -67.0(3) no . . .
P(1) W(1) P(2) C(15) -29.2(3) no . . .
P(1) W(1) P(2) C(16) 78.5(2) no . . .
P(1) W(1) P(2) C(20) -138.85(16) no . . .
P(2) W(1) P(1) C(1) -140.17(16) no . . .
P(2) W(1) P(1) C(5) 78.3(2) no . . .
P(2) W(1) P(1) C(9) -30.1(3) no . . .
P(1) W(1) N(1) C(10) 23.0(3) no . . .
P(1) W(1) N(1) C(14) -158.5(3) no . . .
N(1) W(1) P(1) C(1) -140.03(16) no . . .
N(1) W(1) P(1) C(5) 78.43(17) no . . .
N(1) W(1) P(1) C(9) -29.92(15) no . . .
P(2) W(1) N(1) C(10) -157.1(3) no . . .
P(2) W(1) N(1) C(14) 21.4(3) no . . .
N(1) W(1) P(2) C(15) -29.35(15) no . . .
N(1) W(1) P(2) C(16) 78.34(16) no . . .
N(1) W(1) P(2) C(20) -138.99(16) no . . .
Cl(4) W(2) P(3) C(24) -50.65(11) no . . .
Cl(4) W(2) P(3) C(28) 165.99(10) no . . .
Cl(4) W(2) P(3) C(32) 58.44(9) no . . .
Cl(4) W(2) P(4) C(38) -115.50(8) no . . .
Cl(4) W(2) P(4) C(39) -6.11(11) no . . .
Cl(4) W(2) P(4) C(43) 136.06(12) no . . .
Cl(4) W(2) N(2) C(33) -68.3(5) no . . .
Cl(4) W(2) N(2) C(37) 114.1(4) no . . .
Cl(5) W(2) P(3) C(24) 41.00(11) no . . .
Cl(5) W(2) P(3) C(28) -102.36(10) no . . .
Cl(5) W(2) P(3) C(32) 150.09(8) no . . .
Cl(5) W(2) P(4) C(38) 152.08(7) no . . .
Cl(5) W(2) P(4) C(39) -98.54(11) no . . .
Cl(5) W(2) P(4) C(43) 43.64(12) no . . .
Cl(6) W(2) P(3) C(24) 134.26(10) no . . .
Cl(6) W(2) P(3) C(28) -9.10(11) no . . .
Cl(6) W(2) P(3) C(32) -116.65(9) no . . .
Cl(6) W(2) P(4) C(38) 59.36(8) no . . .
Cl(6) W(2) P(4) C(39) 168.75(11) no . . .
Cl(6) W(2) P(4) C(43) -49.07(12) no . . .
Cl(6) W(2) N(2) C(33) 111.2(5) no . . .
Cl(6) W(2) N(2) C(37) -66.4(4) no . . .
P(3) W(2) P(4) C(38) -26.11(19) no . . .
P(3) W(2) P(4) C(39) 83.3(2) no . . .
P(3) W(2) P(4) C(43) -134.55(14) no . . .
P(4) W(2) P(3) C(24) -140.84(14) no . . .
P(4) W(2) P(3) C(28) 75.80(19) no . . .
P(4) W(2) P(3) C(32) -31.7(2) no . . .
P(3) W(2) N(2) C(33) 20.2(4) no . . .
P(3) W(2) N(2) C(37) -157.4(5) no . . .
N(2) W(2) P(3) C(24) -137.88(19) no . . .
N(2) W(2) P(3) C(28) 78.76(19) no . . .
N(2) W(2) P(3) C(32) -28.79(18) no . . .
P(4) W(2) N(2) C(33) -160.9(5) no . . .
P(4) W(2) N(2) C(37) 21.5(4) no . . .
N(2) W(2) P(4) C(38) -29.06(17) no . . .
N(2) W(2) P(4) C(39) 80.33(19) no . . .
N(2) W(2) P(4) C(43) -137.5(2) no . . .
W(1) P(1) C(1) C(2) -89.1(3) no . . .
W(1) P(1) C(1) C(3) 148.7(3) no . . .
W(1) P(1) C(1) C(4) 30.8(5) no . . .
W(1) P(1) C(5) C(6) -174.2(4) no . . .
W(1) P(1) C(5) C(7) -52.6(5) no . . .
W(1) P(1) C(5) C(8) 64.6(6) no . . .
W(1) P(1) C(9) C(10) 40.3(4) no . . .
C(1) P(1) C(5) C(6) 40.5(6) no . . .
C(1) P(1) C(5) C(7) 162.0(4) no . . .
C(1) P(1) C(5) C(8) -80.7(5) no . . .
C(5) P(1) C(1) C(2) 56.2(4) no . . .
C(5) P(1) C(1) C(3) -66.0(5) no . . .
C(5) P(1) C(1) C(4) 176.1(4) no . . .
C(1) P(1) C(9) C(10) 163.1(4) no . . .
C(9) P(1) C(1) C(2) 167.6(3) no . . .
C(9) P(1) C(1) C(3) 45.3(4) no . . .
C(9) P(1) C(1) C(4) -72.5(4) no . . .
C(5) P(1) C(9) C(10) -81.9(4) no . . .
C(9) P(1) C(5) C(6) -71.9(6) no . . .
C(9) P(1) C(5) C(7) 49.7(5) no . . .
C(9) P(1) C(5) C(8) 166.9(5) no . . .
W(1) P(2) C(15) C(14) 39.6(3) no . . .
W(1) P(2) C(16) C(17) 66.8(4) no . . .
W(1) P(2) C(16) C(18) -52.5(6) no . . .
W(1) P(2) C(16) C(19) -168.2(3) no . . .
W(1) P(2) C(20) C(21) 139.0(3) no . . .
W(1) P(2) C(20) C(22) 22.1(7) no . . .
W(1) P(2) C(20) C(23) -98.0(4) no . . .
C(15) P(2) C(16) C(17) 168.7(4) no . . .
C(15) P(2) C(16) C(18) 49.4(6) no . . .
C(15) P(2) C(16) C(19) -66.3(5) no . . .
C(16) P(2) C(15) C(14) -82.4(4) no . . .
C(15) P(2) C(20) C(21) 35.8(4) no . . .
C(15) P(2) C(20) C(22) -81.1(6) no . . .
C(15) P(2) C(20) C(23) 158.8(5) no . . .
C(20) P(2) C(15) C(14) 163.0(4) no . . .
C(16) P(2) C(20) C(21) -74.8(5) no . . .
C(16) P(2) C(20) C(22) 168.3(6) no . . .
C(16) P(2) C(20) C(23) 48.2(6) no . . .
C(20) P(2) C(16) C(17) -79.8(6) no . . .
C(20) P(2) C(16) C(18) 160.9(5) no . . .
C(20) P(2) C(16) C(19) 45.2(6) no . . .
W(2) P(3) C(24) C(25) -96.1(5) no . . .
W(2) P(3) C(24) C(26) 142.1(4) no . . .
W(2) P(3) C(24) C(27) 21.1(4) no . . .
W(2) P(3) C(28) C(29) 64.8(4) no . . .
W(2) P(3) C(28) C(30) -172.1(3) no . . .
W(2) P(3) C(28) C(31) -53.3(4) no . . .
W(2) P(3) C(32) C(33) 40.2(5) no . . .
C(24) P(3) C(28) C(29) -82.7(4) no . . .
C(24) P(3) C(28) C(30) 40.4(4) no . . .
C(24) P(3) C(28) C(31) 159.2(3) no . . .
C(28) P(3) C(24) C(25) 50.5(5) no . . .
C(28) P(3) C(24) C(26) -71.3(5) no . . .
C(28) P(3) C(24) C(27) 167.7(3) no . . .
C(24) P(3) C(32) C(33) 164.2(5) no . . .
C(32) P(3) C(24) C(25) 161.0(5) no . . .
C(32) P(3) C(24) C(26) 39.3(6) no . . .
C(32) P(3) C(24) C(27) -81.8(4) no . . .
C(28) P(3) C(32) C(33) -81.2(5) no . . .
C(32) P(3) C(28) C(29) 166.3(3) no . . .
C(32) P(3) C(28) C(30) -70.6(4) no . . .
C(32) P(3) C(28) C(31) 48.1(4) no . . .
W(2) P(4) C(38) C(37) 38.5(4) no . . .
W(2) P(4) C(39) C(40) 62.1(4) no . . .
W(2) P(4) C(39) C(41) -56.3(4) no . . .
W(2) P(4) C(39) C(42) -174.4(3) no . . .
W(2) P(4) C(43) C(44) -91.9(4) no . . .
W(2) P(4) C(43) C(45) 145.5(4) no . . .
W(2) P(4) C(43) C(46) 25.4(6) no . . .
C(38) P(4) C(39) C(40) 165.3(3) no . . .
C(38) P(4) C(39) C(41) 46.9(4) no . . .
C(38) P(4) C(39) C(42) -71.3(5) no . . .
C(39) P(4) C(38) C(37) -83.5(4) no . . .
C(38) P(4) C(43) C(44) 164.9(4) no . . .
C(38) P(4) C(43) C(45) 42.2(6) no . . .
C(38) P(4) C(43) C(46) -77.8(5) no . . .
C(43) P(4) C(38) C(37) 162.7(4) no . . .
C(39) P(4) C(43) C(44) 53.9(4) no . . .
C(39) P(4) C(43) C(45) -68.8(6) no . . .
C(39) P(4) C(43) C(46) 171.2(4) no . . .
C(43) P(4) C(39) C(40) -84.6(4) no . . .
C(43) P(4) C(39) C(41) 157.0(4) no . . .
C(43) P(4) C(39) C(42) 38.8(6) no . . .
C(47) O(1) C(50) C(49) -1(3) no . . .
C(50) O(1) C(47) C(48) 3(2) no . . .
C(51) O(2) C(54) C(53) -0.0 no . . .
C(54) O(2) C(51) C(52) 0.0 no . . .
C(55) O(3) C(55) C(56) 36.4(15) no . 2_555 2_555
C(55) O(3) C(55) C(57) -40.6(14) no . 2_555 .
C(55) O(3) C(55) C(56) 36.4(15) no 2_555 . .
C(55) O(3) C(55) C(57) -40.6(14) no 2_555 . 2_555
C(58) O(4) C(59) C(58) 30.4 no . 2_656 2_656
C(58) O(4) C(59) C(60) -78.7 no . 2_656 2_656
C(58) O(4) C(59) C(61) -52.5 no . 2_656 .
C(59) O(4) C(58) C(59) 29.2 no 2_656 . .
C(59) O(4) C(58) C(61) 44.9 no 2_656 . 2_656
C(58) O(4) C(60) C(59) 135.1 no . 2_656 2_656
C(58) O(4) C(60) C(60) 57.8 no . 2_656 .
C(58) O(4) C(60) C(61) 25.8 no . 2_656 2_656
C(58) O(4) C(60) C(61) 111.5 no . 2_656 .
C(60) O(4) C(58) C(59) -39.2 no 2_656 . .
C(60) O(4) C(58) C(61) -23.6 no 2_656 . 2_656
C(58) O(4) C(61) C(58) 78.4 no . . 2_656
C(58) O(4) C(61) C(59) 143.3 no . . 2_656
C(58) O(4) C(61) C(60) 0.0 no . . .
C(58) O(4) C(61) C(60) -76.9 no . . 2_656
C(58) O(4) C(61) C(61) -15.0 no . . 2_656
C(61) O(4) C(58) C(59) -0.0 no . . .
C(61) O(4) C(58) C(61) 15.7 no . . 2_656
C(59) O(4) C(60) C(59) 0.0 no 2_656 2_656 2_656
C(59) O(4) C(60) C(60) -77.2 no 2_656 2_656 .
C(59) O(4) C(60) C(61) -109.3 no 2_656 2_656 2_656
C(59) O(4) C(60) C(61) -23.6 no 2_656 2_656 .
C(60) O(4) C(59) C(58) 109.1 no 2_656 2_656 2_656
C(60) O(4) C(59) C(60) 0.0 no 2_656 2_656 2_656
C(60) O(4) C(59) C(61) 26.2 no 2_656 2_656 .
C(59) O(4) C(61) C(58) -64.9 no 2_656 . 2_656
C(59) O(4) C(61) C(59) 0.0 no 2_656 . 2_656
C(59) O(4) C(61) C(60) -143.3 no 2_656 . .
C(59) O(4) C(61) C(60) 139.8 no 2_656 . 2_656
C(59) O(4) C(61) C(61) -158.3 no 2_656 . 2_656
C(61) O(4) C(59) C(58) 82.9 no . 2_656 2_656
C(61) O(4) C(59) C(60) -26.2 no . 2_656 2_656
C(61) O(4) C(59) C(61) 0.0 no . 2_656 .
C(60) O(4) C(61) C(58) 155.3 no 2_656 . 2_656
C(60) O(4) C(61) C(59) -139.8 no 2_656 . 2_656
C(60) O(4) C(61) C(60) 76.9 no 2_656 . .
C(60) O(4) C(61) C(60) 0.0 no 2_656 . 2_656
C(60) O(4) C(61) C(61) 61.9 no 2_656 . 2_656
C(61) O(4) C(60) C(59) 23.6 no . 2_656 2_656
C(61) O(4) C(60) C(60) -53.7 no . 2_656 .
C(61) O(4) C(60) C(61) -85.8 no . 2_656 2_656
C(61) O(4) C(60) C(61) 0.0 no . 2_656 .
W(1) N(1) C(10) C(9) -1.8(6) no . . .
W(1) N(1) C(10) C(11) 179.2(3) no . . .
W(1) N(1) C(14) C(13) -179.4(3) no . . .
W(1) N(1) C(14) C(15) -0.8(6) no . . .
C(10) N(1) C(14) C(13) -0.8(7) no . . .
C(10) N(1) C(14) C(15) 177.8(4) no . . .
C(14) N(1) C(10) C(9) 179.7(4) no . . .
C(14) N(1) C(10) C(11) 0.7(7) no . . .
W(2) N(2) C(33) C(32) 1.2(10) no . . .
W(2) N(2) C(33) C(34) -177.6(5) no . . .
W(2) N(2) C(37) C(36) 177.9(5) no . . .
W(2) N(2) C(37) C(38) -1.6(9) no . . .
C(33) N(2) C(37) C(36) 0.3(11) no . . .
C(33) N(2) C(37) C(38) -179.3(7) no . . .
C(37) N(2) C(33) C(32) 178.8(6) no . . .
C(37) N(2) C(33) C(34) -0.0(12) no . . .
P(1) C(9) C(10) N(1) -31.5(6) no . . .
P(1) C(9) C(10) C(11) 147.5(4) no . . .
N(1) C(10) C(11) C(12) -1.8(7) no . . .
C(9) C(10) C(11) C(12) 179.3(4) no . . .
C(10) C(11) C(12) C(13) 3.0(8) no . . .
C(11) C(12) C(13) C(14) -3.1(8) no . . .
C(12) C(13) C(14) N(1) 2.0(8) no . . .
C(12) C(13) C(14) C(15) -176.5(4) no . . .
N(1) C(14) C(15) P(2) -32.0(6) no . . .
C(13) C(14) C(15) P(2) 146.6(5) no . . .
P(3) C(32) C(33) N(2) -33.7(10) no . . .
P(3) C(32) C(33) C(34) 145.2(6) no . . .
N(2) C(33) C(34) C(35) 0.5(13) no . . .
C(32) C(33) C(34) C(35) -178.4(7) no . . .
C(33) C(34) C(35) C(36) -1.1(13) no . . .
C(34) C(35) C(36) C(37) 1.4(14) no . . .
C(35) C(36) C(37) N(2) -0.9(13) no . . .
C(35) C(36) C(37) C(38) 178.6(8) no . . .
N(2) C(37) C(38) P(4) -30.4(9) no . . .
C(36) C(37) C(38) P(4) 150.1(7) no . . .
O(1) C(47) C(48) C(49) -4.4(19) no . . .
C(47) C(48) C(49) C(50) 4(3) no . . .
C(48) C(49) C(50) O(1) -2(3) no . . .
O(2) C(51) C(52) C(53) 0.0 no . . .
C(51) C(52) C(53) C(54) -0.0 no . . .
C(52) C(53) C(54) O(2) 0.0 no . . .
O(3) C(55) C(56) C(57) -16(3) no . . .
O(3) C(55) C(57) C(56) 23.8(18) no . 2_555 2_555
C(56) C(55) C(57) C(56) -64.1(19) no . 2_555 2_555
C(57) C(55) C(56) C(57) 79(3) no 2_555 . .
C(55) C(56) C(57) C(55) -4(3) no . . 2_555
O(4) C(58) C(59) O(4) -52.6 no . . 2_656
O(4) C(58) C(59) C(60) 0.0 no . . .
O(4) C(58) C(59) C(61) 30.0 no . . 2_656
O(4) C(58) C(61) O(4) -89.6 no . 2_656 2_656
O(4) C(58) C(61) C(59) -151.1 no . 2_656 .
O(4) C(58) C(61) C(60) 20.0 no . 2_656 2_656
O(4) C(58) C(61) C(60) -60.8 no . 2_656 .
O(4) C(58) C(61) C(61) -12.8 no . 2_656 .
C(59) C(58) C(61) O(4) 61.5 no . 2_656 2_656
C(59) C(58) C(61) C(59) 0.0 no . 2_656 .
C(59) C(58) C(61) C(60) 171.1 no . 2_656 2_656
C(59) C(58) C(61) C(60) 90.3 no . 2_656 .
C(59) C(58) C(61) C(61) 138.3 no . 2_656 .
C(61) C(58) C(59) O(4) -82.6 no 2_656 . 2_656
C(61) C(58) C(59) C(60) -30.0 no 2_656 . .
C(61) C(58) C(59) C(61) 0.0 no 2_656 . 2_656
O(4) C(59) C(60) O(4) 0.0 no 2_656 . 2_656
O(4) C(59) C(60) C(60) 108.8 no 2_656 . 2_656
O(4) C(59) C(60) C(61) 82.1 no 2_656 . .
O(4) C(59) C(60) C(61) 135.1 no 2_656 . 2_656
O(4) C(59) C(61) O(4) 0.0 no 2_656 2_656 2_656
O(4) C(59) C(61) C(58) 95.5 no 2_656 2_656 .
O(4) C(59) C(61) C(60) 80.1 no 2_656 2_656 2_656
O(4) C(59) C(61) C(60) -34.6 no 2_656 2_656 .
O(4) C(59) C(61) C(61) 29.6 no 2_656 2_656 .
C(58) C(59) C(60) O(4) -82.1 no . . 2_656
C(58) C(59) C(60) C(60) 26.8 no . . 2_656
C(58) C(59) C(60) C(61) -0.0 no . . .
C(58) C(59) C(60) C(61) 53.1 no . . 2_656
C(58) C(59) C(61) O(4) -95.5 no . 2_656 2_656
C(58) C(59) C(61) C(58) 0.0 no . 2_656 .
C(58) C(59) C(61) C(60) -15.4 no . 2_656 2_656
C(58) C(59) C(61) C(60) -130.1 no . 2_656 .
C(58) C(59) C(61) C(61) -65.9 no . 2_656 .
C(60) C(59) C(61) O(4) 34.6 no . 2_656 2_656
C(60) C(59) C(61) C(58) 130.1 no . 2_656 .
C(60) C(59) C(61) C(60) 114.7 no . 2_656 2_656
C(60) C(59) C(61) C(60) 0.0 no . 2_656 .
C(60) C(59) C(61) C(61) 64.3 no . 2_656 .
C(61) C(59) C(60) O(4) -135.1 no 2_656 . 2_656
C(61) C(59) C(60) C(60) -26.3 no 2_656 . 2_656
C(61) C(59) C(60) C(61) -53.1 no 2_656 . .
C(61) C(59) C(60) C(61) 0.0 no 2_656 . 2_656
O(4) C(60) C(60) O(4) -3.2 no 2_656 2_656 .
O(4) C(60) C(60) C(59) -57.4 no 2_656 2_656 2_656
O(4) C(60) C(60) C(61) 71.4 no 2_656 2_656 2_656
O(4) C(60) C(60) C(61) -74.6 no 2_656 2_656 .
O(4) C(60) C(61) O(4) 55.6 no 2_656 . .
O(4) C(60) C(61) C(58) -23.4 no 2_656 . 2_656
O(4) C(60) C(61) C(59) -9.4 no 2_656 . 2_656
O(4) C(60) C(61) C(60) 110.5 no 2_656 . 2_656
O(4) C(60) C(61) C(61) 82.3 no 2_656 . 2_656
O(4) C(60) C(61) O(4) 0.0 no 2_656 2_656 2_656
O(4) C(60) C(61) C(58) -34.6 no 2_656 2_656 .
O(4) C(60) C(61) C(59) 36.3 no 2_656 2_656 .
O(4) C(60) C(61) C(60) -112.1 no 2_656 2_656 2_656
O(4) C(60) C(61) C(61) -94.1 no 2_656 2_656 .
C(59) C(60) C(60) O(4) -57.4 no . 2_656 .
C(59) C(60) C(60) C(59) -111.7 no . 2_656 2_656
C(59) C(60) C(60) C(61) 17.2 no . 2_656 2_656
C(59) C(60) C(60) C(61) -128.8 no . 2_656 .
C(59) C(60) C(61) O(4) -0.0 no . . .
C(59) C(60) C(61) C(58) -79.0 no . . 2_656
C(59) C(60) C(61) C(59) -65.0 no . . 2_656
C(59) C(60) C(61) C(60) 54.9 no . . 2_656
C(59) C(60) C(61) C(61) 26.7 no . . 2_656
C(59) C(60) C(61) O(4) -36.3 no . 2_656 2_656
C(59) C(60) C(61) C(58) -70.9 no . 2_656 .
C(59) C(60) C(61) C(59) 0.0 no . 2_656 .
C(59) C(60) C(61) C(60) -148.3 no . 2_656 2_656
C(59) C(60) C(61) C(61) -130.4 no . 2_656 .
C(60) C(60) C(61) O(4) -54.9 no 2_656 . .
C(60) C(60) C(61) C(58) -133.9 no 2_656 . 2_656
C(60) C(60) C(61) C(59) -119.9 no 2_656 . 2_656
C(60) C(60) C(61) C(60) 0.0 no 2_656 . 2_656
C(60) C(60) C(61) C(61) -28.2 no 2_656 . 2_656
C(61) C(60) C(60) O(4) 71.4 no . 2_656 .
C(61) C(60) C(60) C(59) 17.2 no . 2_656 2_656
C(61) C(60) C(60) C(61) 146.0 no . 2_656 2_656
C(61) C(60) C(60) C(61) 0.0 no . 2_656 .
C(60) C(60) C(61) O(4) 112.1 no 2_656 2_656 2_656
C(60) C(60) C(61) C(58) 77.5 no 2_656 2_656 .
C(60) C(60) C(61) C(59) 148.3 no 2_656 2_656 .
C(60) C(60) C(61) C(60) 0.0 no 2_656 2_656 2_656
C(60) C(60) C(61) C(61) 17.9 no 2_656 2_656 .
C(61) C(60) C(60) O(4) -74.6 no 2_656 2_656 .
C(61) C(60) C(60) C(59) -128.8 no 2_656 2_656 2_656
C(61) C(60) C(60) C(61) 0.0 no 2_656 2_656 2_656
C(61) C(60) C(60) C(61) -146.0 no 2_656 2_656 .
C(61) C(60) C(61) O(4) 94.1 no . 2_656 2_656
C(61) C(60) C(61) C(58) 59.5 no . 2_656 .
C(61) C(60) C(61) C(59) 130.4 no . 2_656 .
C(61) C(60) C(61) C(60) -17.9 no . 2_656 2_656
C(61) C(60) C(61) C(61) 0.0 no . 2_656 .
C(61) C(60) C(61) O(4) -26.7 no 2_656 . .
C(61) C(60) C(61) C(58) -105.7 no 2_656 . 2_656
C(61) C(60) C(61) C(59) -91.7 no 2_656 . 2_656
C(61) C(60) C(61) C(60) 28.2 no 2_656 . 2_656
C(61) C(60) C(61) C(61) 0.0 no 2_656 . 2_656
O(4) C(61) C(61) O(4) 94.7 no . 2_656 2_656
O(4) C(61) C(61) C(58) 12.9 no . 2_656 .
O(4) C(61) C(61) C(59) 68.3 no . 2_656 .
O(4) C(61) C(61) C(60) -59.3 no . 2_656 2_656
O(4) C(61) C(61) C(60) 154.0 no . 2_656 .
C(58) C(61) C(61) O(4) 12.9 no 2_656 2_656 2_656
C(58) C(61) C(61) C(58) -68.8 no 2_656 2_656 .
C(58) C(61) C(61) C(59) -13.4 no 2_656 2_656 .
C(58) C(61) C(61) C(60) -141.0 no 2_656 2_656 2_656
C(58) C(61) C(61) C(60) 72.2 no 2_656 2_656 .
C(59) C(61) C(61) O(4) 68.3 no 2_656 2_656 2_656
C(59) C(61) C(61) C(58) -13.4 no 2_656 2_656 .
C(59) C(61) C(61) C(59) 41.9 no 2_656 2_656 .
C(59) C(61) C(61) C(60) -85.7 no 2_656 2_656 2_656
C(59) C(61) C(61) C(60) 127.6 no 2_656 2_656 .
C(60) C(61) C(61) O(4) -59.3 no . 2_656 2_656
C(60) C(61) C(61) C(58) -141.0 no . 2_656 .
C(60) C(61) C(61) C(59) -85.7 no . 2_656 .
C(60) C(61) C(61) C(60) 146.8 no . 2_656 2_656
C(60) C(61) C(61) C(60) 0.0 no . 2_656 .
C(60) C(61) C(61) O(4) 154.0 no 2_656 2_656 2_656
C(60) C(61) C(61) C(58) 72.2 no 2_656 2_656 .
C(60) C(61) C(61) C(59) 127.6 no 2_656 2_656 .
C(60) C(61) C(61) C(60) 0.0 no 2_656 2_656 2_656
C(60) C(61) C(61) C(60) -146.8 no 2_656 2_656 .
